data_1569141
loop_
_publ_author_name
'Jin, Qiu-Yan'
'Liang, Yuan-Yuan'
'Zhang, Zhi-Hui'
'Meng, Liao'
'Geng, Jun-Shan'
'Hu, Kong-Qiu'
'Yu, Ji-Pan'
'Chai, Zhi-Fang'
'Mei, Lei'
'Shi, Wei-Qun'

_publ_section_title
;
 Colossal negative thermal expansion in a cucurbit[8]uril-enabled
 uranyl-organic polythreading framework <i>via</i> thermally induced
 relaxation.
;
_journal_issue 23
_journal_name_full 'Chemical science'
_journal_page_first 6330
_journal_page_last 6340
_journal_paper_doi 10.1039/d3sc01343j
_journal_volume 14
_journal_year 2023
_chemical_formula_moiety 'C156 H140 N44 O50 U6, C48 H48 N32 O16'
_chemical_formula_sum 'C204 H188 N76 O66 U6'
_chemical_formula_weight 6188.47
_space_group_crystal_system monoclinic
_space_group_IT_number 15
_space_group_name_Hall '-C 2yc'
_space_group_name_H-M_alt 'C 1 2/c 1'
_atom_sites_solution_hydrogens mixed
_audit_creation_date 2022-03-31
_audit_creation_method
;
Olex2 1.5
(compiled 2021.12.09 svn.r5202d8cf for OlexSys, GUI svn.r6439)
;
_audit_update_record
;
2022-11-10 deposited with the CCDC.	2023-05-09 downloaded from the CCDC.
;
_cell_angle_alpha 90
_cell_angle_beta 126.564(12)
_cell_angle_gamma 90
_cell_formula_units_Z 4
_cell_length_a 50.361(12)
_cell_length_b 17.160(4)
_cell_length_c 36.437(13)
_cell_measurement_reflns_used 9136
_cell_measurement_temperature 270.00
_cell_measurement_theta_max 27.531
_cell_measurement_theta_min 2.578
_cell_volume 25291(13)
_computing_cell_refinement 'SAINT V8.40B (?, 2016)'
_computing_data_reduction 'SAINT V8.40B (?, 2016)'
_computing_molecular_graphics 'Olex2 1.5 (Dolomanov et al., 2009)'
_computing_publication_material 'Olex2 1.5 (Dolomanov et al., 2009)'
_computing_structure_refinement 'SHELXL 2016/6 (Sheldrick, 2015)'
_computing_structure_solution 'SHELXT 2018/2 (Sheldrick, 2018)'
_diffrn_ambient_temperature 270.00
_diffrn_measured_fraction_theta_full 0.998
_diffrn_measured_fraction_theta_max 0.994
_diffrn_measurement_device_type 'Bruker APEX-II CCD'
_diffrn_measurement_method '\f and \w scans'
_diffrn_radiation_type MoK\a
_diffrn_radiation_wavelength 0.71076
_diffrn_reflns_av_R_equivalents 0.0515
_diffrn_reflns_av_unetI/netI 0.0449
_diffrn_reflns_Laue_measured_fraction_full 0.998
_diffrn_reflns_Laue_measured_fraction_max 0.994
_diffrn_reflns_limit_h_max 65
_diffrn_reflns_limit_h_min -65
_diffrn_reflns_limit_k_max 21
_diffrn_reflns_limit_k_min -22
_diffrn_reflns_limit_l_max 47
_diffrn_reflns_limit_l_min -47
_diffrn_reflns_number 143659
_diffrn_reflns_point_group_measured_fraction_full 0.998
_diffrn_reflns_point_group_measured_fraction_max 0.994
_diffrn_reflns_theta_full 25.243
_diffrn_reflns_theta_max 27.559
_diffrn_reflns_theta_min 2.347
_exptl_absorpt_coefficient_mu 3.921
_exptl_absorpt_correction_T_max 0.7456
_exptl_absorpt_correction_T_min 0.6418
_exptl_absorpt_correction_type multi-scan
_exptl_absorpt_process_details
;
SADABS-2016/2 (Bruker,2016/2) was used for absorption correction.
wR2(int) was 0.0979 before and 0.0815 after correction.
The Ratio of minimum to maximum transmission is 0.8608.
The \l/2 correction factor is Not present.
;
_exptl_crystal_colour yellow
_exptl_crystal_colour_primary yellow
_exptl_crystal_density_diffrn 1.625
_exptl_crystal_description block
_exptl_crystal_F_000 12096
_refine_diff_density_max 3.220
_refine_diff_density_min -2.941
_refine_diff_density_rms 0.138
_refine_ls_extinction_method none
_refine_ls_goodness_of_fit_ref 1.051
_refine_ls_hydrogen_treatment constr
_refine_ls_matrix_type full
_refine_ls_number_parameters 1587
_refine_ls_number_reflns 29048
_refine_ls_number_restraints 0
_refine_ls_restrained_S_all 1.051
_refine_ls_R_factor_all 0.0600
_refine_ls_R_factor_gt 0.0465
_refine_ls_shift/su_max 0.005
_refine_ls_shift/su_mean 0.000
_refine_ls_structure_factor_coef Fsqd
_refine_ls_weighting_details 'w=1/[\s^2^(Fo^2^)+(0.0394P)^2^+274.6837P] where P=(Fo^2^+2Fc^2^)/3'
_refine_ls_weighting_scheme calc
_refine_ls_wR_factor_gt 0.1117
_refine_ls_wR_factor_ref 0.1192
_reflns_Friedel_coverage 0.000
_reflns_number_gt 23507
_reflns_number_total 29048
_reflns_threshold_expression 'I > 2\s(I)'
_cod_data_source_file d3sc01343j2.cif
_cod_data_source_block U3bcbpy3CB8_270K_A
_cod_depositor_comments 'Adding full bibliography for 1569127--1569159.cif.'
_cod_database_code 1569141
_shelx_shelxl_version_number 2016/6
_shelx_space_group_comment
;
The symmetry employed for this shelxl refinement is uniquely defined
by the following loop, which should always be used as a source of
symmetry information in preference to the above space-group names.
They are only intended as comments.
;
_olex2_refinement_description
;
1. Fixed Uiso
 At 1.2 times of:
  All C(H) groups, All C(H,H) groups
 At 1.5 times of:
  All O(H,H) groups
2.a Rotating group:
 O16(H16A,H16B), O17(H17A,H17B)
2.b Ternary CH refined with riding coordinates:
 C100(H100), C101(H101), C98(H98), C99(H99), C97(H97), C102(H102), C95(H95),
 C96(H96), C72(H72), C73(H73), C75(H75), C74(H74), C71(H71), C76(H76), C78(H78),
  C77(H77)
2.c Secondary CH2 refined with riding coordinates:
 C93(H93A,H93B), C79(H79A,H79B), C8(H8A,H8B), C83(H83A,H83B), C85(H85A,H85B),
 C26(H26A,H26B), C91(H91A,H91B), C89(H89A,H89B), C44(H44A,H44B), C87(H87A,H87B),
  C56(H56A,H56B), C66(H66A,H66B), C64(H64A,H64B), C62(H62A,H62B), C61(H61A,
 H61B), C70(H70A,H70B), C58(H58A,H58B), C68(H68A,H68B), C81(H81A,H81B)
2.d Aromatic/amide H refined with riding coordinates:
 C21(H21), C3(H3), C51(H51), C28(H28), C6(H6), C31(H31), C4(H4), C27(H27),
 C45(H45), C25(H25), C30(H30), C43(H43), C7(H7), C52(H52), C46(H46), C12(H12),
 C53(H53), C10(H10), C42(H42), C9(H9), C13(H13), C54(H54), C49(H49), C39(H39),
 C24(H24), C33(H33), C35(H35), C18(H18), C15(H15), C40(H40), C17(H17), C48(H48),
  C36(H36), C34(H34), C16(H16), C22(H22)
;
_smtbx_masks_void_probe_radius 1.2
_smtbx_masks_void_truncation_radius 1.2
_olex2_submission_special_instructions 'No special instructions were received'

loop_
_space_group_symop_operation_xyz
'x, y, z'
'-x, y, -z+1/2'
'x+1/2, y+1/2, z'
'-x+1/2, y+1/2, -z+1/2'
'-x, -y, -z'
'x, -y, z-1/2'
'-x+1/2, -y+1/2, -z'
'x+1/2, -y+1/2, z-1/2'

loop_
_atom_site_label
_atom_site_type_symbol
_atom_site_fract_x
_atom_site_fract_y
_atom_site_fract_z
_atom_site_U_iso_or_equiv
_atom_site_adp_type
_atom_site_occupancy
_atom_site_site_symmetry_order
_atom_site_calc_flag
_atom_site_refinement_flags_posn
_atom_site_refinement_flags_adp
_atom_site_refinement_flags_occupancy
_atom_site_disorder_assembly
_atom_site_disorder_group
U1 U 0.83014(2) 0.13977(2) 0.34254(2) 0.02657(5) Uani 1 1 d . . . . .
U2 U 0.84302(2) -0.06545(2) 0.29069(2) 0.02743(5) Uani 1 1 d . . . . .
U3 U 0.90830(2) 0.08284(2) 0.36003(2) 0.04466(7) Uani 1 1 d . . . . .
O14 O 0.81239(10) -0.1832(2) 0.24038(14) 0.0369(9) Uani 1 1 d . . . . .
O12 O 0.78218(9) 0.0638(2) 0.28250(14) 0.0359(9) Uani 1 1 d . . . . .
O13 O 0.79341(10) -0.0624(2) 0.28316(16) 0.0406(10) Uani 1 1 d . . . . .
O2 O 0.82498(11) 0.1963(2) 0.29779(15) 0.0396(9) Uani 1 1 d . . . . .
O1 O 0.83280(11) 0.0855(2) 0.38650(15) 0.0414(10) Uani 1 1 d . . . . .
O8 O 0.88704(10) 0.1670(2) 0.38575(15) 0.0417(10) Uani 1 1 d . . . . .
O10 O 0.84072(10) 0.2548(2) 0.38700(14) 0.0394(9) Uani 1 1 d . . . . .
O15 O 0.85901(10) -0.1511(2) 0.25199(16) 0.0426(10) Uani 1 1 d . . . . .
O4 O 0.82353(13) -0.0085(3) 0.24035(17) 0.0504(11) Uani 1 1 d . . . . .
O3 O 0.86088(11) -0.1276(3) 0.33953(15) 0.0463(11) Uani 1 1 d . . . . .
O9 O 0.89605(11) -0.0298(3) 0.31683(19) 0.0580(14) Uani 1 1 d . . . . .
O7 O 0.85616(9) 0.0437(2) 0.33184(16) 0.0404(10) Uani 1 1 d . . . . .
O6 O 0.89343(12) 0.1414(3) 0.31074(18) 0.0544(12) Uani 1 1 d . . . . .
O16 O 0.77731(10) 0.1972(3) 0.31923(15) 0.0519(12) Uani 1 1 d . . . . .
H16A H 0.778193 0.206228 0.342876 0.078 Uiso 1 1 d R U . . .
H16B H 0.762013 0.163519 0.304326 0.078 Uiso 1 1 d R U . . .
O18 O 0.95084(11) 0.1876(3) 0.40353(18) 0.0531(13) Uani 1 1 d . . . . .
O31 O 0.69920(10) 0.8480(2) 0.60440(15) 0.0418(10) Uani 1 1 d . . . . .
O33 O 0.80085(12) 1.0638(3) 0.55743(17) 0.0534(12) Uani 1 1 d . . . . .
N26 N 0.78674(12) 0.6887(3) 0.68535(17) 0.0353(11) Uani 1 1 d . . . . .
N34 N 0.79277(12) 0.8789(3) 0.67374(16) 0.0337(10) Uani 1 1 d . . . . .
O5 O 0.92726(13) 0.0271(3) 0.41134(19) 0.0664(15) Uani 1 1 d . . . . .
N36 N 0.70672(12) 0.7189(3) 0.62660(16) 0.0337(10) Uani 1 1 d . . . . .
O27 O 0.79062(12) 0.5706(2) 0.65822(17) 0.0476(11) Uani 1 1 d . . . . .
O32 O 0.76850(11) 0.9778(3) 0.61996(15) 0.0466(11) Uani 1 1 d . . . . .
O28 O 0.86461(13) 0.7061(3) 0.68624(19) 0.0558(13) Uani 1 1 d . . . . .
N24 N 0.69992(12) 0.5356(3) 0.58484(16) 0.0354(10) Uani 1 1 d . . . . .
O26 O 0.72474(11) 0.4542(3) 0.56250(16) 0.0473(11) Uani 1 1 d . . . . .
O11 O 0.88547(14) 0.2239(3) 0.45664(18) 0.0705(17) Uani 1 1 d . . . . .
N1 N 0.83764(13) 0.5893(3) 0.50577(18) 0.0378(11) Uani 1 1 d . . . . .
O19 O 0.91875(12) 0.3532(3) 0.31337(19) 0.0617(14) Uani 1 1 d . . . . .
N27 N 0.83091(12) 0.7709(3) 0.69919(17) 0.0358(11) Uani 1 1 d . . . . .
N3 N 0.61355(11) -0.0899(3) 0.13432(17) 0.0371(11) Uani 1 1 d . . . . .
O29 O 0.89389(13) 0.7880(3) 0.61977(18) 0.0576(13) Uani 1 1 d . . . . .
N5 N 0.81726(16) -0.4368(3) 0.08830(19) 0.0437(13) Uani 1 1 d . . . . .
N19 N 1.02400(16) 0.3507(4) 0.3578(3) 0.0678(19) Uani 1 1 d . . . . .
N31 N 0.84679(13) 1.0227(3) 0.56360(17) 0.0402(12) Uani 1 1 d . . . . .
N8 N 0.98900(14) 0.2131(4) 0.3898(2) 0.0576(16) Uani 1 1 d . . . . .
N7 N 1.00598(14) 0.1589(4) 0.4555(3) 0.0631(18) Uani 1 1 d . . . . .
N17 N 1.05814(14) 0.2263(4) 0.4884(3) 0.067(2) Uani 1 1 d . . . . .
O30 O 0.63397(13) 0.7347(3) 0.50180(18) 0.0557(13) Uani 1 1 d . . . . .
O17 O 0.95830(14) 0.0502(4) 0.3619(3) 0.083(2) Uani 1 1 d . . . . .
H17A H 0.971055 0.089609 0.371606 0.124 Uiso 1 1 d R U . . .
H17B H 0.952084 0.043670 0.334732 0.124 Uiso 1 1 d R U . . .
N35 N 0.74975(12) 0.7989(3) 0.66423(17) 0.0343(10) Uani 1 1 d . . . . .
N16 N 1.07254(15) 0.2242(4) 0.5648(3) 0.068(2) Uani 1 1 d . . . . .
N14 N 1.01860(15) 0.1662(4) 0.5313(3) 0.069(2) Uani 1 1 d . . . . .
O24 O 1.06025(14) 0.4548(4) 0.3877(2) 0.0739(17) Uani 1 1 d . . . . .
N4 N 0.47685(16) -0.0112(5) -0.0939(2) 0.071(2) Uani 1 1 d . . . . .
N13 N 1.02115(15) 0.2182(4) 0.5896(3) 0.070(2) Uani 1 1 d . . . . .
N23 N 0.66946(13) 0.4890(3) 0.51380(17) 0.0383(11) Uani 1 1 d . . . . .
N15 N 1.07863(15) 0.2575(4) 0.6283(3) 0.070(2) Uani 1 1 d . . . . .
N25 N 0.74374(12) 0.6075(3) 0.65119(17) 0.0365(11) Uani 1 1 d . . . . .
C37 C 0.83459(14) -0.1969(3) 0.23497(19) 0.0342(12) Uani 1 1 d . . . . .
N37 N 0.66236(12) 0.6458(3) 0.56125(17) 0.0373(11) Uani 1 1 d . . . . .
N38 N 0.63367(13) 0.6026(3) 0.48929(18) 0.0429(12) Uani 1 1 d . . . . .
C23 C 0.67265(13) -0.0734(3) 0.20490(19) 0.0351(12) Uani 1 1 d . . . . .
C19 C 0.77326(13) -0.0059(3) 0.27236(17) 0.0314(12) Uani 1 1 d . . . . .
N28 N 0.86359(13) 0.8404(3) 0.69054(18) 0.0413(12) Uani 1 1 d . . . . .
O23 O 1.07952(12) 0.3394(3) 0.4814(2) 0.0721(17) Uani 1 1 d . . . . .
N29 N 0.88215(13) 0.8929(3) 0.64744(19) 0.0427(12) Uani 1 1 d . . . . .
N32 N 0.84499(13) 1.0050(3) 0.62249(18) 0.0438(13) Uani 1 1 d . . . . .
N6 N 0.77260(15) -0.2584(4) -0.1154(2) 0.0533(15) Uani 1 1 d . . . . .
N30 N 0.88353(14) 0.9116(3) 0.58817(18) 0.0450(13) Uani 1 1 d . . . . .
N33 N 0.82395(13) 0.9470(3) 0.66104(17) 0.0370(11) Uani 1 1 d . . . . .
C20 C 0.73758(12) -0.0270(3) 0.24660(18) 0.0278(11) Uani 1 1 d . . . . .
O22 O 1.10915(13) 0.3234(3) 0.6099(2) 0.083(2) Uani 1 1 d . . . . .
C100 C 0.73284(14) 0.6717(3) 0.66471(19) 0.0331(12) Uani 1 1 d . . . . .
H100 H 0.726893 0.654628 0.684605 0.040 Uiso 1 1 calc R U . . .
C21 C 0.71665(13) 0.0189(3) 0.25033(19) 0.0335(12) Uani 1 1 d . . . . .
H21 H 0.724254 0.065465 0.266515 0.040 Uiso 1 1 calc R U . . .
O21 O 0.97016(13) 0.2013(4) 0.5205(2) 0.0797(18) Uani 1 1 d . . . . .
O20 O 0.88995(12) 0.5531(3) 0.3013(2) 0.0647(15) Uani 1 1 d . . . . .
N2 N 0.7254(3) 0.7130(5) 0.5497(3) 0.088(3) Uani 1 1 d . . . . .
N22 N 0.98056(16) 0.6972(4) 0.3571(3) 0.0702(19) Uani 1 1 d . . . . .
N12 N 0.92287(15) 0.6610(4) 0.3185(3) 0.0675(19) Uani 1 1 d . . . . .
O25 O 1.03378(14) 0.6499(4) 0.3921(2) 0.0787(18) Uani 1 1 d . . . . .
C1 C 0.86314(15) 0.2688(3) 0.4299(2) 0.0389(13) Uani 1 1 d . . . . .
C2 C 0.86160(14) 0.3486(3) 0.4464(2) 0.0348(12) Uani 1 1 d . . . . .
C3 C 0.88646(16) 0.3716(4) 0.4915(2) 0.0445(15) Uani 1 1 d . . . . .
H3 H 0.903635 0.337705 0.511380 0.053 Uiso 1 1 calc R U . . .
C93 C 0.67213(14) 0.6978(4) 0.5986(2) 0.0404(14) Uani 1 1 d . . . . .
H93A H 0.658981 0.744986 0.586241 0.049 Uiso 1 1 calc R U . . .
H93B H 0.667172 0.673133 0.617862 0.049 Uiso 1 1 calc R U . . .
C101 C 0.66676(14) 0.5627(3) 0.56664(19) 0.0328(12) Uani 1 1 d . . . . .
H101 H 0.659116 0.541375 0.583811 0.039 Uiso 1 1 calc R U . . .
C79 C 0.66047(17) 0.4377(4) 0.4767(2) 0.0419(14) Uani 1 1 d . . . . .
H79A H 0.641205 0.407852 0.468153 0.050 Uiso 1 1 calc R U . . .
H79B H 0.678425 0.401284 0.487422 0.050 Uiso 1 1 calc R U . . .
C88 C 0.82799(16) 1.0339(3) 0.5789(2) 0.0398(13) Uani 1 1 d . . . . .
C98 C 0.82597(14) 0.8502(3) 0.70808(19) 0.0321(12) Uani 1 1 d . . . . .
H98 H 0.832372 0.856373 0.739127 0.038 Uiso 1 1 calc R U . . .
C38 C 0.83260(14) -0.2670(3) 0.20911(19) 0.0340(12) Uani 1 1 d . . . . .
C99 C 0.76305(14) 0.7267(3) 0.6899(2) 0.0331(12) Uani 1 1 d . . . . .
H99 H 0.771896 0.733721 0.722050 0.040 Uiso 1 1 calc R U . . .
C97 C 0.84807(15) 0.8982(4) 0.7004(2) 0.0360(12) Uani 1 1 d . . . . .
H97 H 0.864281 0.929543 0.727227 0.043 Uiso 1 1 calc R U . . .
C8 C 0.86071(17) 0.5776(4) 0.4928(3) 0.0439(15) Uani 1 1 d . . . . .
H8A H 0.854988 0.614473 0.468933 0.053 Uiso 1 1 calc R U . . .
H8B H 0.883085 0.589151 0.519120 0.053 Uiso 1 1 calc R U . . .
C86 C 0.88691(16) 0.8560(4) 0.6185(2) 0.0440(15) Uani 1 1 d . . . . .
C51 C 0.80586(18) -0.2643(4) -0.0338(2) 0.0489(16) Uani 1 1 d . . . . .
H51 H 0.823281 -0.244056 -0.005782 0.059 Uiso 1 1 calc R U . . .
C82 C 0.77511(15) 0.6168(3) 0.6637(2) 0.0351(12) Uani 1 1 d . . . . .
C80 C 0.70052(15) 0.4894(3) 0.5546(2) 0.0365(13) Uani 1 1 d . . . . .
C90 C 0.79271(15) 0.9386(3) 0.6492(2) 0.0376(13) Uani 1 1 d . . . . .
C28 C 0.58489(15) -0.0047(4) 0.0705(2) 0.0438(15) Uani 1 1 d . . . . .
H28 H 0.582506 0.044732 0.058411 0.053 Uiso 1 1 calc R U . . .
C32 C 0.53408(15) -0.0476(4) -0.0058(2) 0.0429(14) Uani 1 1 d . . . . .
C83 C 0.82183(14) 0.7052(3) 0.7142(2) 0.0367(13) Uani 1 1 d . . . . .
H83A H 0.828875 0.715192 0.745035 0.044 Uiso 1 1 calc R U . . .
H83B H 0.833579 0.659528 0.715246 0.044 Uiso 1 1 calc R U . . .
C11 C 0.79492(17) 0.6262(4) 0.5274(2) 0.0433(14) Uani 1 1 d . . . . .
C6 C 0.83583(16) 0.4743(4) 0.4316(2) 0.0412(14) Uani 1 1 d . . . . .
H6 H 0.819126 0.508973 0.411416 0.049 Uiso 1 1 calc R U . . .
C14 C 0.77143(19) 0.6531(4) 0.5365(3) 0.0491(16) Uani 1 1 d . . . . .
C31 C 0.59395(15) -0.1488(4) 0.1074(2) 0.0456(15) Uani 1 1 d . . . . .
H31 H 0.597600 -0.198289 0.120035 0.055 Uiso 1 1 calc R U . . .
C4 C 0.88528(15) 0.4441(4) 0.5061(2) 0.0401(14) Uani 1 1 d . . . . .
H4 H 0.901517 0.458721 0.536164 0.048 Uiso 1 1 calc R U . . .
C27 C 0.60950(15) -0.0191(4) 0.1157(2) 0.0450(15) Uani 1 1 d . . . . .
H27 H 0.623743 0.021067 0.134035 0.054 Uiso 1 1 calc R U . . .
C45 C 0.84018(18) -0.4165(4) 0.0822(2) 0.0482(16) Uani 1 1 d . . . . .
H45 H 0.862380 -0.426484 0.105199 0.058 Uiso 1 1 calc R U . . .
C25 C 0.72578(13) -0.0955(3) 0.22097(19) 0.0322(12) Uani 1 1 d . . . . .
H25 H 0.739575 -0.125751 0.217693 0.039 Uiso 1 1 calc R U . . .
C30 C 0.56870(15) -0.1384(4) 0.0619(2) 0.0443(15) Uani 1 1 d . . . . .
H30 H 0.555316 -0.180172 0.044355 0.053 Uiso 1 1 calc R U . . .
C47 C 0.79814(16) -0.3667(4) 0.0073(2) 0.0404(14) Uani 1 1 d . . . . .
C92 C 0.71694(14) 0.7939(3) 0.6289(2) 0.0339(12) Uani 1 1 d . . . . .
C43 C 0.80702(16) -0.3204(4) 0.1914(2) 0.0430(14) Uani 1 1 d . . . . .
H43 H 0.790471 -0.312857 0.195182 0.052 Uiso 1 1 calc R U . . .
C7 C 0.83645(15) 0.4002(3) 0.4166(2) 0.0382(13) Uani 1 1 d . . . . .
H7 H 0.820042 0.385188 0.386653 0.046 Uiso 1 1 calc R U . . .
C52 C 0.7969(2) -0.2305(4) -0.0744(3) 0.0537(17) Uani 1 1 d . . . . .
H52 H 0.808300 -0.186581 -0.072878 0.064 Uiso 1 1 calc R U . . .
C46 C 0.83117(17) -0.3812(4) 0.0425(2) 0.0470(15) Uani 1 1 d . . . . .
H46 H 0.847403 -0.366808 0.039151 0.056 Uiso 1 1 calc R U . . .
C85 C 0.89123(16) 0.8573(4) 0.6899(2) 0.0459(16) Uani 1 1 d . . . . .
H85A H 0.903061 0.809214 0.694752 0.055 Uiso 1 1 calc R U . . .
H85B H 0.906172 0.892024 0.715034 0.055 Uiso 1 1 calc R U . . .
C29 C 0.56317(13) -0.0654(4) 0.0422(2) 0.0370(13) Uani 1 1 d . . . . .
C84 C 0.85419(15) 0.7660(4) 0.6913(2) 0.0393(13) Uani 1 1 d . . . . .
C26 C 0.63791(14) -0.1018(4) 0.1850(2) 0.0438(15) Uani 1 1 d . . . . .
H26A H 0.638864 -0.156953 0.191579 0.053 Uiso 1 1 calc R U . . .
H26B H 0.629982 -0.074751 0.200108 0.053 Uiso 1 1 calc R U . . .
C91 C 0.76724(15) 0.8726(3) 0.6804(2) 0.0376(13) Uani 1 1 d . . . . .
H91A H 0.751561 0.914851 0.664248 0.045 Uiso 1 1 calc R U . . .
H91B H 0.777176 0.878198 0.712636 0.045 Uiso 1 1 calc R U . . .
C89 C 0.83425(17) 1.0178(3) 0.6510(2) 0.0415(14) Uani 1 1 d . . . . .
H89A H 0.815942 1.054356 0.635776 0.050 Uiso 1 1 calc R U . . .
H89B H 0.852199 1.041411 0.679474 0.050 Uiso 1 1 calc R U . . .
C55 C 0.97962(16) 0.1871(4) 0.4155(3) 0.057(2) Uani 1 1 d . . . . .
C102 C 0.64553(15) 0.5316(4) 0.5160(2) 0.0380(13) Uani 1 1 d . . . . .
H102 H 0.627333 0.498157 0.509251 0.046 Uiso 1 1 calc R U . . .
C12 C 0.78373(16) 0.5911(4) 0.4861(2) 0.0443(15) Uani 1 1 d . . . . .
H12 H 0.761390 0.579551 0.465073 0.053 Uiso 1 1 calc R U . . .
C53 C 0.75635(19) -0.3212(5) -0.1167(3) 0.061(2) Uani 1 1 d . . . . .
H53 H 0.739795 -0.341736 -0.145115 0.074 Uiso 1 1 calc R U . . .
C10 C 0.8286(2) 0.6401(5) 0.5580(3) 0.065(2) Uani 1 1 d . . . . .
H10 H 0.837326 0.661286 0.586578 0.078 Uiso 1 1 calc R U . . .
C94 C 0.64273(15) 0.6681(4) 0.5159(2) 0.0412(14) Uani 1 1 d . . . . .
C42 C 0.8064(2) -0.3848(4) 0.1683(3) 0.0539(18) Uani 1 1 d . . . . .
H42 H 0.789264 -0.420651 0.156390 0.065 Uiso 1 1 calc R U . . .
C95 C 0.87892(16) 0.9894(4) 0.5984(2) 0.0417(14) Uani 1 1 d . . . . .
H95 H 0.897043 1.024280 0.606300 0.050 Uiso 1 1 calc R U . . .
C96 C 0.87740(15) 0.9764(4) 0.6398(2) 0.0399(13) Uani 1 1 d . . . . .
H96 H 0.894786 1.005584 0.666845 0.048 Uiso 1 1 calc R U . . .
C9 C 0.84911(19) 0.6226(5) 0.5460(3) 0.063(2) Uani 1 1 d . . . . .
H9 H 0.871518 0.634014 0.566263 0.076 Uiso 1 1 calc R U . . .
C13 C 0.80539(16) 0.5732(4) 0.4763(2) 0.0425(14) Uani 1 1 d . . . . .
H13 H 0.797518 0.549478 0.448598 0.051 Uiso 1 1 calc R U . . .
C54 C 0.76254(18) -0.3574(4) -0.0785(2) 0.0523(17) Uani 1 1 d . . . . .
H54 H 0.749908 -0.399487 -0.081052 0.063 Uiso 1 1 calc R U . . .
C41 C 0.83053(19) -0.3971(4) 0.1624(2) 0.0457(16) Uani 1 1 d . . . . .
C59 C 0.91210(19) 0.5859(5) 0.3030(3) 0.062(2) Uani 1 1 d . . . . .
C49 C 0.7850(2) -0.4251(4) 0.0549(3) 0.0537(19) Uani 1 1 d . . . . .
H49 H 0.769425 -0.439869 0.059504 0.064 Uiso 1 1 calc R U . . .
C39 C 0.85751(17) -0.2801(5) 0.2037(2) 0.0546(19) Uani 1 1 d . . . . .
H39 H 0.874795 -0.244653 0.215684 0.066 Uiso 1 1 calc R U . . .
C24 C 0.69314(14) -0.1184(3) 0.2003(2) 0.0364(13) Uani 1 1 d . . . . .
H24 H 0.685207 -0.164241 0.183330 0.044 Uiso 1 1 calc R U . . .
C60 C 1.00042(19) 0.1965(4) 0.5447(3) 0.065(2) Uani 1 1 d . . . . .
C57 C 0.94255(19) 0.3629(5) 0.3129(3) 0.0551(18) Uani 1 1 d . . . . .
C63 C 1.08863(17) 0.2726(5) 0.6017(3) 0.069(3) Uani 1 1 d . . . . .
C33 C 0.53292(18) 0.0148(5) -0.0299(3) 0.061(2) Uani 1 1 d . . . . .
H33 H 0.551209 0.047270 -0.017190 0.073 Uiso 1 1 calc R U . . .
C44 C 0.8281(2) -0.4658(4) 0.1341(3) 0.0554(19) Uani 1 1 d . . . . .
H44A H 0.849370 -0.491298 0.149616 0.067 Uiso 1 1 calc R U . . .
H44B H 0.812202 -0.503325 0.130315 0.067 Uiso 1 1 calc R U . . .
C67 C 1.0325(2) 0.4271(5) 0.3598(3) 0.0585(19) Uani 1 1 d . . . . .
C35 C 0.47818(19) -0.0724(5) -0.0708(3) 0.064(2) Uani 1 1 d . . . . .
H35 H 0.459558 -0.104046 -0.084759 0.077 Uiso 1 1 calc R U . . .
C87 C 0.89358(16) 0.8952(5) 0.5588(2) 0.0509(17) Uani 1 1 d . . . . .
H87A H 0.910052 0.933159 0.564931 0.061 Uiso 1 1 calc R U . . .
H87B H 0.903768 0.844107 0.566276 0.061 Uiso 1 1 calc R U . . .
C18 C 0.7394(2) 0.6247(5) 0.5121(3) 0.070(2) Uani 1 1 d . . . . .
H18 H 0.732399 0.584961 0.490801 0.085 Uiso 1 1 calc R U . . .
C15 C 0.7799(2) 0.7110(5) 0.5688(3) 0.065(2) Uani 1 1 d . . . . .
H15 H 0.801301 0.731004 0.586969 0.078 Uiso 1 1 calc R U . . .
C56 C 0.96555(19) 0.2318(5) 0.3412(3) 0.070(2) Uani 1 1 d . . . . .
H56A H 0.969128 0.196218 0.323849 0.084 Uiso 1 1 calc R U . . .
H56B H 0.943282 0.223378 0.331895 0.084 Uiso 1 1 calc R U . . .
C72 C 1.05338(18) 0.1664(4) 0.5690(3) 0.071(3) Uani 1 1 d . . . . .
H72 H 1.062967 0.114310 0.574134 0.085 Uiso 1 1 calc R U . . .
C69 C 1.0039(2) 0.6476(5) 0.3616(3) 0.067(2) Uani 1 1 d . . . . .
C73 C 1.03565(17) 0.1653(4) 0.4584(3) 0.068(3) Uani 1 1 d . . . . .
H73 H 1.047033 0.115023 0.466053 0.082 Uiso 1 1 calc R U . . .
C65 C 1.06228(18) 0.2820(5) 0.4651(4) 0.071(3) Uani 1 1 d . . . . .
C40 C 0.8566(2) -0.3448(5) 0.1809(3) 0.0580(19) Uani 1 1 d . . . . .
H40 H 0.873430 -0.353661 0.177911 0.070 Uiso 1 1 calc R U . . .
C17 C 0.7176(3) 0.6572(6) 0.5202(4) 0.084(3) Uani 1 1 d . . . . .
H17 H 0.696131 0.637755 0.503362 0.101 Uiso 1 1 calc R U . . .
C75 C 0.9906(2) 0.3332(5) 0.3189(3) 0.068(2) Uani 1 1 d . . . . .
H75 H 0.990367 0.295169 0.298670 0.082 Uiso 1 1 calc R U . . .
C66 C 1.0481(2) 0.2931(5) 0.3866(4) 0.075(3) Uani 1 1 d . . . . .
H66A H 1.069883 0.316500 0.402878 0.090 Uiso 1 1 calc R U . . .
H66B H 1.047020 0.251768 0.367591 0.090 Uiso 1 1 calc R U . . .
C74 C 1.02351(17) 0.1927(4) 0.4100(3) 0.065(2) Uani 1 1 d . . . . .
H74 H 1.025384 0.151941 0.392860 0.078 Uiso 1 1 calc R U . . .
C48 C 0.77459(18) -0.3913(4) 0.0137(2) 0.0509(17) Uani 1 1 d . . . . .
H48 H 0.752153 -0.385013 -0.009479 0.061 Uiso 1 1 calc R U . . .
C36 C 0.50573(17) -0.0931(5) -0.0268(2) 0.0574(19) Uani 1 1 d . . . . .
H36 H 0.505017 -0.136365 -0.012035 0.069 Uiso 1 1 calc R U . . .
C71 C 1.05552(19) 0.1938(4) 0.6103(3) 0.071(3) Uani 1 1 d . . . . .
H71 H 1.062826 0.152205 0.632839 0.085 Uiso 1 1 calc R U . . .
C64 C 1.08371(18) 0.2141(5) 0.5367(4) 0.084(3) Uani 1 1 d . . . . .
H64A H 1.092424 0.161808 0.541168 0.101 Uiso 1 1 calc R U . . .
H64B H 1.101639 0.250357 0.546835 0.101 Uiso 1 1 calc R U . . .
C62 C 1.09606(19) 0.2852(5) 0.6753(3) 0.080(3) Uani 1 1 d . . . . .
H62A H 1.101947 0.240721 0.695169 0.096 Uiso 1 1 calc R U . . .
H62B H 1.116404 0.310438 0.684438 0.096 Uiso 1 1 calc R U . . .
C76 C 0.9770(2) 0.4127(6) 0.2951(3) 0.068(2) Uani 1 1 d . . . . .
H76 H 0.970969 0.412317 0.264035 0.082 Uiso 1 1 calc R U . . .
C61 C 1.00435(19) 0.1232(5) 0.4892(4) 0.075(3) Uani 1 1 d . . . . .
H61A H 1.015372 0.073118 0.496827 0.090 Uiso 1 1 calc R U . . .
H61B H 0.981294 0.113255 0.475875 0.090 Uiso 1 1 calc R U . . .
C70 C 0.9901(2) 0.7697(5) 0.3819(4) 0.077(3) Uani 1 1 d . . . . .
H70A H 0.981763 0.812076 0.359992 0.092 Uiso 1 1 calc R U . . .
H70B H 1.014082 0.772992 0.401266 0.092 Uiso 1 1 calc R U . . .
N11 N 0.92980(16) 0.5578(4) 0.2894(2) 0.0620(17) Uani 1 1 d . . . . .
N21 N 0.98786(17) 0.5963(4) 0.3259(2) 0.0653(18) Uani 1 1 d . . . . .
N20 N 1.00501(18) 0.4642(5) 0.3253(3) 0.0696(19) Uani 1 1 d . . . . .
N10 N 0.94834(16) 0.4244(4) 0.2951(2) 0.0599(16) Uani 1 1 d . . . . .
N9 N 0.96807(15) 0.3103(4) 0.3299(2) 0.0613(17) Uani 1 1 d . . . . .
N18 N 1.04445(15) 0.2588(4) 0.4198(3) 0.072(2) Uani 1 1 d . . . . .
C78 C 0.9480(2) 0.6858(5) 0.3141(3) 0.072(3) Uani 1 1 d . . . . .
H78 H 0.940930 0.731674 0.294289 0.087 Uiso 1 1 calc R U . . .
C34 C 0.5043(2) 0.0300(6) -0.0738(3) 0.074(2) Uani 1 1 d . . . . .
H34 H 0.504561 0.071827 -0.089793 0.088 Uiso 1 1 calc R U . . .
C77 C 0.9530(2) 0.6147(6) 0.2930(3) 0.073(3) Uani 1 1 d . . . . .
H77 H 0.947495 0.627051 0.262980 0.087 Uiso 1 1 calc R U . . .
C58 C 0.9233(2) 0.4826(6) 0.2672(3) 0.067(2) Uani 1 1 d . . . . .
H58A H 0.902180 0.463427 0.258745 0.081 Uiso 1 1 calc R U . . .
H58B H 0.921374 0.489638 0.239330 0.081 Uiso 1 1 calc R U . . .
C68 C 1.0055(2) 0.5463(6) 0.3155(3) 0.080(3) Uani 1 1 d . . . . .
H68A H 1.028266 0.563558 0.332928 0.096 Uiso 1 1 calc R U . . .
H68B H 0.995920 0.551745 0.283360 0.096 Uiso 1 1 calc R U . . .
C16 C 0.7562(3) 0.7383(6) 0.5736(3) 0.080(3) Uani 1 1 d . . . . .
H16 H 0.762457 0.777232 0.595100 0.096 Uiso 1 1 calc R U . . .
C50 C 0.78856(16) -0.3284(4) -0.0356(2) 0.0421(14) Uani 1 1 d . . . . .
C81 C 0.72586(15) 0.5343(3) 0.6329(2) 0.0364(12) Uani 1 1 d . . . . .
H81A H 0.741431 0.493625 0.639087 0.044 Uiso 1 1 calc R U . . .
H81B H 0.716465 0.520763 0.648775 0.044 Uiso 1 1 calc R U . . .
C5 C 0.85995(15) 0.4968(3) 0.4764(2) 0.0366(13) Uani 1 1 d . . . . .
C22 C 0.68444(14) -0.0048(3) 0.2300(2) 0.0383(13) Uani 1 1 d . . . . .
H22 H 0.670577 0.025528 0.233106 0.046 Uiso 1 1 calc R U . . .

loop_
_atom_site_aniso_label
_atom_site_aniso_U_11
_atom_site_aniso_U_22
_atom_site_aniso_U_33
_atom_site_aniso_U_23
_atom_site_aniso_U_13
_atom_site_aniso_U_12
U1 0.02559(10) 0.01940(9) 0.03419(11) -0.00160(7) 0.01751(8) -0.00090(7)
U2 0.02535(10) 0.01948(9) 0.03751(11) -0.00340(7) 0.01875(9) -0.00256(7)
U3 0.02615(11) 0.03156(12) 0.06790(17) -0.01723(10) 0.02349(11) -0.00694(8)
O14 0.038(2) 0.028(2) 0.050(2) -0.0082(17) 0.030(2) -0.0057(17)
O12 0.0275(19) 0.033(2) 0.037(2) -0.0080(17) 0.0143(18) -0.0049(16)
O13 0.033(2) 0.029(2) 0.062(3) 0.0038(19) 0.029(2) 0.0033(17)
O2 0.047(2) 0.024(2) 0.048(2) -0.0042(17) 0.028(2) -0.0053(17)
O1 0.046(2) 0.034(2) 0.044(2) 0.0068(18) 0.027(2) 0.0012(18)
O8 0.028(2) 0.035(2) 0.058(3) -0.0164(19) 0.024(2) -0.0091(17)
O10 0.041(2) 0.030(2) 0.044(2) -0.0097(17) 0.024(2) -0.0015(17)
O15 0.039(2) 0.037(2) 0.058(3) -0.0156(19) 0.033(2) -0.0086(18)
O4 0.068(3) 0.030(2) 0.070(3) 0.007(2) 0.051(3) 0.001(2)
O3 0.047(3) 0.041(2) 0.038(2) 0.0071(19) 0.018(2) 0.014(2)
O9 0.041(2) 0.041(3) 0.098(4) -0.036(3) 0.045(3) -0.018(2)
O7 0.028(2) 0.030(2) 0.063(3) -0.0186(19) 0.028(2) -0.0114(16)
O6 0.044(3) 0.056(3) 0.067(3) -0.017(2) 0.035(3) -0.019(2)
O16 0.033(2) 0.066(3) 0.043(3) -0.016(2) 0.015(2) 0.007(2)
O18 0.034(2) 0.039(2) 0.084(4) -0.021(2) 0.033(2) -0.0120(19)
O31 0.037(2) 0.031(2) 0.057(3) 0.0094(19) 0.028(2) 0.0088(17)
O33 0.052(3) 0.055(3) 0.052(3) 0.016(2) 0.030(2) 0.022(2)
N26 0.038(3) 0.028(2) 0.045(3) 0.000(2) 0.027(2) 0.005(2)
N34 0.034(2) 0.029(2) 0.036(3) -0.0007(19) 0.019(2) 0.0049(19)
O5 0.052(3) 0.046(3) 0.067(3) -0.004(2) 0.016(3) 0.003(2)
N36 0.034(2) 0.027(2) 0.039(3) 0.0050(19) 0.021(2) 0.0067(19)
O27 0.053(3) 0.032(2) 0.066(3) -0.003(2) 0.041(3) 0.009(2)
O32 0.044(2) 0.040(2) 0.049(3) 0.011(2) 0.024(2) 0.007(2)
O28 0.067(3) 0.042(3) 0.081(4) 0.006(2) 0.056(3) 0.020(2)
N24 0.036(3) 0.035(3) 0.036(3) 0.005(2) 0.022(2) 0.001(2)
O26 0.049(3) 0.043(3) 0.053(3) 0.004(2) 0.033(2) 0.011(2)
O11 0.067(3) 0.047(3) 0.054(3) -0.006(2) 0.012(3) 0.020(3)
N1 0.044(3) 0.028(2) 0.048(3) -0.010(2) 0.032(3) -0.008(2)
O19 0.044(3) 0.075(4) 0.077(4) -0.005(3) 0.041(3) -0.002(2)
N27 0.043(3) 0.024(2) 0.049(3) 0.005(2) 0.032(2) 0.009(2)
N3 0.023(2) 0.032(2) 0.045(3) 0.007(2) 0.014(2) -0.0014(19)
O29 0.074(3) 0.046(3) 0.068(3) 0.015(2) 0.050(3) 0.026(3)
N5 0.071(4) 0.029(3) 0.051(3) -0.012(2) 0.047(3) -0.011(2)
N19 0.046(4) 0.071(5) 0.095(5) -0.013(4) 0.047(4) -0.007(3)
N31 0.048(3) 0.038(3) 0.036(3) 0.008(2) 0.027(2) 0.010(2)
N8 0.033(3) 0.046(3) 0.087(5) -0.015(3) 0.033(3) -0.007(2)
N7 0.033(3) 0.047(4) 0.100(5) -0.003(3) 0.035(4) -0.006(3)
N17 0.032(3) 0.053(4) 0.103(6) -0.008(4) 0.032(4) -0.011(3)
O30 0.071(3) 0.042(3) 0.067(3) 0.025(2) 0.048(3) 0.028(2)
O17 0.062(4) 0.072(4) 0.136(6) -0.053(4) 0.071(4) -0.032(3)
N35 0.033(2) 0.024(2) 0.045(3) 0.0002(19) 0.023(2) 0.0018(19)
N16 0.034(3) 0.056(4) 0.093(5) -0.003(4) 0.026(4) -0.008(3)
N14 0.031(3) 0.058(4) 0.098(5) -0.005(4) 0.027(3) -0.004(3)
O24 0.059(3) 0.087(4) 0.084(4) -0.015(3) 0.048(3) -0.028(3)
N4 0.043(4) 0.106(6) 0.041(3) 0.003(4) 0.013(3) 0.000(4)
N13 0.040(3) 0.048(4) 0.105(6) 0.003(4) 0.035(4) -0.007(3)
N23 0.044(3) 0.033(3) 0.037(3) 0.002(2) 0.024(2) 0.004(2)
N15 0.033(3) 0.043(4) 0.098(6) -0.001(3) 0.018(4) 0.000(3)
N25 0.040(3) 0.030(3) 0.040(3) 0.001(2) 0.024(2) 0.004(2)
C37 0.031(3) 0.033(3) 0.033(3) -0.006(2) 0.016(2) -0.001(2)
N37 0.038(3) 0.031(3) 0.043(3) 0.008(2) 0.025(2) 0.003(2)
N38 0.047(3) 0.044(3) 0.040(3) 0.009(2) 0.027(3) 0.014(2)
C23 0.024(3) 0.038(3) 0.034(3) 0.009(2) 0.012(2) -0.004(2)
C19 0.028(3) 0.026(3) 0.018(2) -0.0054(19) 0.001(2) -0.002(2)
N28 0.050(3) 0.039(3) 0.050(3) 0.004(2) 0.038(3) 0.009(2)
O23 0.040(3) 0.053(3) 0.120(5) -0.017(3) 0.046(3) -0.013(2)
N29 0.047(3) 0.044(3) 0.049(3) 0.013(2) 0.035(3) 0.014(2)
N32 0.046(3) 0.050(3) 0.043(3) 0.019(2) 0.031(3) 0.018(2)
N6 0.053(4) 0.060(4) 0.052(4) 0.010(3) 0.034(3) 0.008(3)
N30 0.051(3) 0.051(3) 0.043(3) 0.010(2) 0.033(3) 0.015(3)
N33 0.045(3) 0.033(3) 0.040(3) 0.005(2) 0.029(2) 0.004(2)
C20 0.025(2) 0.027(3) 0.028(3) 0.005(2) 0.014(2) 0.001(2)
O22 0.036(3) 0.045(3) 0.125(5) 0.006(3) 0.025(3) -0.007(2)
C100 0.043(3) 0.029(3) 0.037(3) 0.006(2) 0.029(3) 0.008(2)
C21 0.026(3) 0.029(3) 0.036(3) -0.005(2) 0.014(2) -0.003(2)
O21 0.034(3) 0.080(4) 0.106(5) -0.001(4) 0.031(3) -0.006(3)
O20 0.037(3) 0.065(3) 0.080(4) -0.004(3) 0.028(3) -0.005(2)
N2 0.132(8) 0.073(5) 0.127(7) 0.026(5) 0.114(7) 0.029(5)
N22 0.046(4) 0.068(5) 0.078(5) 0.005(4) 0.027(4) -0.005(3)
N12 0.039(3) 0.051(4) 0.085(5) 0.014(3) 0.023(3) 0.004(3)
O25 0.042(3) 0.095(5) 0.089(4) -0.006(4) 0.034(3) -0.010(3)
C1 0.036(3) 0.030(3) 0.049(4) -0.003(3) 0.024(3) 0.003(2)
C2 0.032(3) 0.032(3) 0.038(3) -0.009(2) 0.020(3) -0.006(2)
C3 0.040(3) 0.042(4) 0.044(4) -0.003(3) 0.021(3) 0.007(3)
C93 0.033(3) 0.042(3) 0.050(4) 0.001(3) 0.027(3) 0.006(3)
C101 0.040(3) 0.031(3) 0.034(3) 0.004(2) 0.026(3) -0.001(2)
C79 0.055(4) 0.031(3) 0.041(3) 0.001(2) 0.029(3) 0.003(3)
C88 0.045(3) 0.030(3) 0.043(3) 0.002(2) 0.025(3) 0.001(3)
C98 0.031(3) 0.033(3) 0.027(3) 0.001(2) 0.015(2) 0.004(2)
C38 0.036(3) 0.035(3) 0.031(3) -0.003(2) 0.020(3) 0.001(2)
C99 0.035(3) 0.033(3) 0.034(3) 0.005(2) 0.023(3) 0.007(2)
C97 0.039(3) 0.038(3) 0.037(3) 0.002(2) 0.026(3) 0.005(2)
C8 0.049(4) 0.033(3) 0.064(4) -0.012(3) 0.042(4) -0.010(3)
C86 0.042(3) 0.051(4) 0.045(4) 0.009(3) 0.029(3) 0.015(3)
C51 0.060(4) 0.040(4) 0.049(4) -0.013(3) 0.033(4) -0.010(3)
C82 0.044(3) 0.027(3) 0.036(3) 0.005(2) 0.025(3) 0.008(2)
C80 0.046(3) 0.028(3) 0.040(3) 0.005(2) 0.029(3) 0.003(2)
C90 0.042(3) 0.033(3) 0.036(3) -0.001(2) 0.022(3) 0.007(2)
C28 0.037(3) 0.031(3) 0.048(4) 0.006(3) 0.017(3) -0.001(2)
C32 0.031(3) 0.053(4) 0.038(3) -0.002(3) 0.017(3) -0.003(3)
C83 0.038(3) 0.031(3) 0.043(3) 0.009(2) 0.026(3) 0.009(2)
C11 0.054(4) 0.038(3) 0.051(4) -0.002(3) 0.038(3) 0.001(3)
C6 0.046(3) 0.041(3) 0.040(3) 0.000(3) 0.027(3) 0.007(3)
C14 0.067(5) 0.041(4) 0.063(4) 0.009(3) 0.051(4) 0.011(3)
C31 0.033(3) 0.034(3) 0.053(4) 0.010(3) 0.017(3) -0.001(2)
C4 0.033(3) 0.045(4) 0.037(3) -0.010(3) 0.018(3) -0.007(3)
C27 0.037(3) 0.033(3) 0.044(4) 0.005(3) 0.013(3) -0.007(3)
C45 0.055(4) 0.054(4) 0.052(4) -0.002(3) 0.041(4) 0.001(3)
C25 0.025(3) 0.031(3) 0.038(3) -0.004(2) 0.017(2) -0.001(2)
C30 0.036(3) 0.033(3) 0.050(4) -0.003(3) 0.017(3) -0.004(2)
C47 0.048(4) 0.036(3) 0.045(3) -0.010(3) 0.032(3) -0.008(3)
C92 0.038(3) 0.030(3) 0.041(3) 0.001(2) 0.028(3) 0.004(2)
C43 0.048(4) 0.034(3) 0.057(4) -0.009(3) 0.037(3) -0.009(3)
C7 0.037(3) 0.030(3) 0.041(3) -0.003(2) 0.019(3) -0.001(2)
C52 0.067(5) 0.041(4) 0.065(5) 0.002(3) 0.046(4) -0.001(3)
C46 0.050(4) 0.053(4) 0.051(4) 0.005(3) 0.037(3) 0.005(3)
C85 0.041(3) 0.054(4) 0.050(4) 0.020(3) 0.031(3) 0.018(3)
C29 0.022(3) 0.041(3) 0.038(3) 0.002(2) 0.012(2) -0.001(2)
C84 0.042(3) 0.039(3) 0.043(3) 0.006(3) 0.028(3) 0.010(3)
C26 0.025(3) 0.049(4) 0.040(3) 0.012(3) 0.010(3) -0.006(3)
C91 0.040(3) 0.028(3) 0.049(4) -0.004(2) 0.029(3) 0.004(2)
C89 0.057(4) 0.027(3) 0.055(4) 0.005(3) 0.041(3) 0.008(3)
C55 0.033(3) 0.035(3) 0.093(6) -0.027(4) 0.031(4) -0.008(3)
C102 0.041(3) 0.037(3) 0.039(3) 0.003(2) 0.026(3) -0.004(3)
C12 0.039(3) 0.051(4) 0.045(4) -0.003(3) 0.026(3) 0.001(3)
C53 0.048(4) 0.075(6) 0.046(4) -0.001(4) 0.019(4) -0.006(4)
C10 0.068(5) 0.077(6) 0.061(5) -0.031(4) 0.045(4) -0.018(4)
C94 0.037(3) 0.046(4) 0.052(4) 0.003(3) 0.033(3) 0.006(3)
C42 0.078(5) 0.036(3) 0.073(5) -0.020(3) 0.058(4) -0.020(3)
C95 0.040(3) 0.047(4) 0.042(3) 0.007(3) 0.026(3) 0.001(3)
C96 0.037(3) 0.043(3) 0.041(3) 0.010(3) 0.023(3) 0.005(3)
C9 0.052(4) 0.074(5) 0.066(5) -0.038(4) 0.036(4) -0.022(4)
C13 0.045(4) 0.043(4) 0.042(3) -0.010(3) 0.028(3) -0.004(3)
C54 0.051(4) 0.056(4) 0.042(4) -0.006(3) 0.024(3) -0.015(3)
C41 0.077(5) 0.033(3) 0.045(4) -0.006(3) 0.047(4) -0.003(3)
C59 0.043(4) 0.068(5) 0.056(5) 0.016(4) 0.019(4) 0.012(4)
C49 0.073(5) 0.045(4) 0.075(5) -0.022(3) 0.061(5) -0.027(4)
C39 0.046(4) 0.069(5) 0.058(4) -0.031(4) 0.036(4) -0.022(3)
C24 0.030(3) 0.026(3) 0.037(3) -0.005(2) 0.011(2) -0.009(2)
C60 0.041(4) 0.042(4) 0.091(6) -0.002(4) 0.027(4) -0.012(3)
C57 0.050(4) 0.064(5) 0.054(4) -0.014(4) 0.033(4) -0.004(3)
C63 0.027(3) 0.045(4) 0.098(7) 0.015(4) 0.017(4) 0.009(3)
C33 0.041(4) 0.080(6) 0.049(4) 0.012(4) 0.019(3) -0.004(4)
C44 0.101(6) 0.033(3) 0.059(4) -0.005(3) 0.062(5) -0.006(4)
C67 0.060(5) 0.062(5) 0.072(5) -0.011(4) 0.050(5) -0.011(4)
C35 0.040(4) 0.075(6) 0.053(5) -0.018(4) 0.015(4) -0.011(4)
C87 0.037(3) 0.078(5) 0.039(4) 0.012(3) 0.023(3) 0.018(3)
C18 0.091(6) 0.051(5) 0.113(7) -0.010(5) 0.084(6) -0.005(4)
C15 0.082(6) 0.072(5) 0.054(4) -0.001(4) 0.048(4) 0.017(4)
C56 0.044(4) 0.067(5) 0.100(7) -0.031(5) 0.043(5) -0.017(4)
C72 0.039(4) 0.034(4) 0.112(7) 0.008(4) 0.029(4) 0.003(3)
C69 0.064(5) 0.070(6) 0.070(5) 0.007(4) 0.042(5) -0.016(4)
C73 0.035(4) 0.037(4) 0.123(8) -0.014(4) 0.041(5) -0.004(3)
C65 0.031(4) 0.053(5) 0.118(8) -0.005(5) 0.038(5) 0.004(3)
C40 0.062(5) 0.069(5) 0.061(5) -0.019(4) 0.046(4) -0.003(4)
C17 0.097(7) 0.065(6) 0.150(10) 0.008(6) 0.106(8) -0.002(5)
C75 0.054(5) 0.080(6) 0.088(6) -0.034(5) 0.052(5) -0.018(4)
C66 0.049(4) 0.070(6) 0.126(8) -0.009(5) 0.063(5) -0.007(4)
C74 0.038(4) 0.045(4) 0.111(7) -0.018(4) 0.044(5) -0.005(3)
C48 0.052(4) 0.051(4) 0.053(4) -0.015(3) 0.033(4) -0.019(3)
C36 0.040(4) 0.059(5) 0.046(4) -0.006(3) 0.011(3) -0.009(3)
C71 0.045(4) 0.034(4) 0.097(7) 0.013(4) 0.023(4) 0.001(3)
C64 0.031(4) 0.061(5) 0.139(9) -0.003(5) 0.039(5) -0.007(3)
C62 0.037(4) 0.059(5) 0.097(7) 0.010(5) 0.014(4) 0.013(4)
C76 0.057(5) 0.091(7) 0.069(5) -0.027(5) 0.045(4) -0.017(4)
C61 0.037(4) 0.041(4) 0.123(8) -0.015(5) 0.035(5) -0.014(3)
C70 0.056(5) 0.060(5) 0.101(7) 0.003(5) 0.039(5) -0.015(4)
N11 0.047(4) 0.068(4) 0.057(4) 0.008(3) 0.023(3) -0.006(3)
N21 0.053(4) 0.074(5) 0.070(4) 0.008(4) 0.037(4) -0.011(3)
N20 0.060(4) 0.083(5) 0.078(5) -0.013(4) 0.048(4) -0.021(4)
N10 0.049(4) 0.077(5) 0.063(4) -0.008(3) 0.037(3) -0.005(3)
N9 0.045(3) 0.063(4) 0.088(5) -0.014(3) 0.046(4) -0.007(3)
N18 0.038(3) 0.050(4) 0.116(6) -0.007(4) 0.039(4) -0.010(3)
C78 0.055(5) 0.062(5) 0.079(6) 0.026(4) 0.029(5) -0.001(4)
C34 0.067(5) 0.092(7) 0.049(5) 0.023(4) 0.028(4) 0.008(5)
C77 0.060(5) 0.084(6) 0.060(5) 0.021(4) 0.028(4) -0.013(4)
C58 0.051(4) 0.097(7) 0.044(4) -0.002(4) 0.023(4) -0.010(4)
C68 0.064(5) 0.106(8) 0.084(7) 0.008(6) 0.052(5) -0.015(5)
C16 0.126(9) 0.078(6) 0.077(6) 0.014(5) 0.082(7) 0.031(6)
C50 0.047(4) 0.039(3) 0.045(4) -0.008(3) 0.030(3) -0.005(3)
C81 0.043(3) 0.028(3) 0.037(3) 0.002(2) 0.023(3) 0.002(2)
C5 0.039(3) 0.030(3) 0.048(3) -0.008(2) 0.030(3) -0.008(2)
C22 0.032(3) 0.033(3) 0.048(3) 0.000(3) 0.023(3) 0.003(2)

loop_
_atom_type_symbol
_atom_type_description
_atom_type_scat_dispersion_real
_atom_type_scat_dispersion_imag
_atom_type_scat_source
C C 0.0033 0.0016 'International Tables Vol C Tables 4.2.6.8 and 6.1.1.4'
H H 0.0000 0.0000 'International Tables Vol C Tables 4.2.6.8 and 6.1.1.4'
N N 0.0061 0.0033 'International Tables Vol C Tables 4.2.6.8 and 6.1.1.4'
O O 0.0106 0.0060 'International Tables Vol C Tables 4.2.6.8 and 6.1.1.4'
U U -9.6767 9.6646 'International Tables Vol C Tables 4.2.6.8 and 6.1.1.4'

loop_
_geom_angle_atom_site_label_1
_geom_angle_atom_site_label_2
_geom_angle_atom_site_label_3
_geom_angle
_geom_angle_site_symmetry_1
_geom_angle_site_symmetry_3
_geom_angle_publ_flag
O12 U1 U3 113.07(10) . . ?
O12 U1 O16 67.55(14) . . ?
O2 U1 U3 82.10(14) . . ?
O2 U1 O12 86.78(17) . . ?
O2 U1 O1 176.2(2) . . ?
O2 U1 O8 87.71(18) . . ?
O2 U1 O10 91.28(17) . . ?
O2 U1 O7 91.30(18) . . ?
O2 U1 O16 85.85(19) . . ?
O1 U1 U3 101.69(14) . . ?
O1 U1 O12 91.76(17) . . ?
O1 U1 O8 95.30(18) . . ?
O1 U1 O10 87.46(17) . . ?
O1 U1 O7 91.89(18) . . ?
O1 U1 O16 90.36(19) . . ?
O8 U1 U3 36.43(10) . . ?
O8 U1 O12 149.50(14) . . ?
O8 U1 O10 72.14(14) . . ?
O8 U1 O16 141.78(15) . . ?
O10 U1 U3 108.23(10) . . ?
O10 U1 O12 137.93(14) . . ?
O10 U1 O16 70.39(15) . . ?
O7 U1 U3 35.17(9) . . ?
O7 U1 O12 79.88(13) . . ?
O7 U1 O8 70.28(14) . . ?
O7 U1 O10 142.19(14) . . ?
O7 U1 O16 147.41(14) . . ?
O16 U1 U3 167.85(12) . . ?
O14 U2 U3 161.36(9) . . ?
O14 U2 C37 25.96(14) . . ?
O13 U2 U3 120.94(11) . . ?
O13 U2 O14 77.69(14) . . ?
O13 U2 O15 129.11(14) . . ?
O13 U2 C37 103.56(16) . . ?
O15 U2 U3 109.72(10) . . ?
O15 U2 O14 51.81(13) . . ?
O15 U2 C37 25.88(14) . . ?
O4 U2 U3 92.65(16) . . ?
O4 U2 O14 88.17(18) . . ?
O4 U2 O13 88.39(19) . . ?
O4 U2 O15 84.57(19) . . ?
O4 U2 O3 176.5(2) . . ?
O4 U2 O9 94.1(2) . . ?
O4 U2 O7 89.5(2) . . ?
O4 U2 C37 86.83(19) . . ?
O3 U2 U3 90.86(15) . . ?
O3 U2 O14 88.46(18) . . ?
O3 U2 O13 89.95(19) . . ?
O3 U2 O15 94.09(18) . . ?
O3 U2 O9 88.6(2) . . ?
O3 U2 O7 93.43(19) . . ?
O3 U2 C37 90.56(19) . . ?
O9 U2 U3 37.22(11) . . ?
O9 U2 O14 124.15(14) . . ?
O9 U2 O13 158.04(15) . . ?
O9 U2 O15 72.85(15) . . ?
O9 U2 C37 98.36(16) . . ?
O7 U2 U3 35.09(10) . . ?
O7 U2 O14 163.52(13) . . ?
O7 U2 O13 85.93(14) . . ?
O7 U2 O15 144.09(14) . . ?
O7 U2 O9 72.30(14) . . ?
O7 U2 C37 169.72(16) . . ?
C37 U2 U3 135.48(11) . . ?
U2 U3 U1 69.266(19) . . ?
O8 U3 U1 37.34(10) . . ?
O8 U3 U2 105.60(10) . . ?
O8 U3 O9 142.57(14) . . ?
O8 U3 O18 73.91(14) . . ?
O8 U3 O17 145.16(16) . . ?
O9 U3 U1 105.93(11) . . ?
O9 U3 U2 36.98(11) . . ?
O9 U3 O18 143.48(15) . . ?
O9 U3 O17 72.24(16) . . ?
O7 U3 U1 35.20(10) . . ?
O7 U3 U2 34.42(10) . . ?
O7 U3 O8 71.19(14) . . ?
O7 U3 O9 71.40(14) . . ?
O7 U3 O18 144.86(14) . . ?
O7 U3 O17 143.64(16) . . ?
O6 U3 U1 85.01(15) . . ?
O6 U3 U2 91.76(14) . . ?
O6 U3 O8 92.2(2) . . ?
O6 U3 O9 90.2(2) . . ?
O6 U3 O7 91.84(19) . . ?
O6 U3 O18 85.45(19) . . ?
O6 U3 O17 88.1(2) . . ?
O18 U3 U1 109.77(10) . . ?
O18 U3 U2 177.13(13) . . ?
O18 U3 O17 71.39(16) . . ?
O5 U3 U1 99.84(19) . . ?
O5 U3 U2 92.87(17) . . ?
O5 U3 O8 89.9(2) . . ?
O5 U3 O9 91.4(2) . . ?
O5 U3 O7 93.9(2) . . ?
O5 U3 O6 174.2(2) . . ?
O5 U3 O18 90.0(2) . . ?
O5 U3 O17 87.2(3) . . ?
O17 U3 U1 172.86(18) . . ?
O17 U3 U2 109.22(12) . . ?
C37 O14 U2 92.7(3) . . ?
C19 O12 U1 139.4(4) . . ?
C19 O13 U2 130.2(4) . . ?
U3 O8 U1 106.23(16) . . ?
C1 O10 U1 130.5(4) . . ?
C37 O15 U2 95.6(3) . . ?
U2 O9 U3 105.80(17) . . ?
U2 O7 U1 138.49(18) . . ?
U2 O7 U3 110.49(16) . . ?
U3 O7 U1 109.62(15) . . ?
U1 O16 H16A 109.3 . . ?
U1 O16 H16B 109.3 . . ?
H16A O16 H16B 104.6 . . ?
C55 O18 U3 126.6(4) . . ?
C82 N26 C99 111.5(5) . . ?
C82 N26 C83 120.3(5) . . ?
C83 N26 C99 124.0(5) . . ?
C90 N34 C98 111.9(5) . . ?
C90 N34 C91 120.8(5) . . ?
C91 N34 C98 120.8(5) . . ?
C93 N36 C100 123.7(5) . . ?
C92 N36 C100 111.6(5) . . ?
C92 N36 C93 122.0(5) . . ?
C80 N24 C101 112.7(5) . . ?
C80 N24 C81 122.1(5) . . ?
C81 N24 C101 121.7(5) . . ?
C9 N1 C8 119.3(6) . . ?
C13 N1 C8 121.0(5) . . ?
C13 N1 C9 119.5(6) . . ?
C83 N27 C98 120.8(5) . . ?
C84 N27 C98 112.7(5) . . ?
C84 N27 C83 122.6(5) . . ?
C31 N3 C27 119.2(5) . . ?
C31 N3 C26 120.0(5) . . ?
C27 N3 C26 120.7(5) . . ?
C45 N5 C44 119.4(6) . . ?
C49 N5 C45 120.4(6) . . ?
C49 N5 C44 119.9(6) . . ?
C67 N19 C75 113.4(8) . . ?
C67 N19 C66 121.5(7) . . ?
C66 N19 C75 124.1(7) . . ?
C88 N31 C79 121.8(5) . 7_666 ?
C88 N31 C95 112.4(5) . . ?
C95 N31 C79 123.0(5) . 7_666 ?
C55 N8 C56 123.2(6) . . ?
C55 N8 C74 111.8(7) . . ?
C56 N8 C74 121.3(7) . . ?
C55 N7 C73 111.2(8) . . ?
C55 N7 C61 124.4(7) . . ?
C61 N7 C73 124.3(7) . . ?
C73 N17 C64 122.9(7) . . ?
C65 N17 C73 112.0(8) . . ?
C65 N17 C64 119.9(7) . . ?
U3 O17 H17A 109.1 . . ?
U3 O17 H17B 109.1 . . ?
H17A O17 H17B 104.5 . . ?
C92 N35 C99 112.8(5) . . ?
C92 N35 C91 122.6(5) . . ?
C91 N35 C99 123.1(5) . . ?
C63 N16 C72 110.5(8) . . ?
C63 N16 C64 121.4(7) . . ?
C64 N16 C72 123.9(8) . . ?
C60 N14 C72 110.4(8) . . ?
C60 N14 C61 123.7(6) . . ?
C72 N14 C61 124.3(7) . . ?
C34 N4 C35 115.7(7) . . ?
C60 N13 C71 111.2(8) . . ?
C60 N13 C70 123.0(7) . 5_766 ?
C70 N13 C71 120.6(8) 5_766 . ?
C79 N23 C102 123.5(5) . . ?
C80 N23 C79 122.5(5) . . ?
C80 N23 C102 112.7(5) . . ?
C63 N15 C71 111.4(8) . . ?
C63 N15 C62 123.7(7) . . ?
C71 N15 C62 122.6(9) . . ?
C100 N25 C81 124.0(5) . . ?
C82 N25 C100 113.3(5) . . ?
C82 N25 C81 122.0(5) . . ?
O14 C37 U2 61.3(3) . . ?
O14 C37 O15 119.8(5) . . ?
O14 C37 C38 121.0(5) . . ?
O15 C37 U2 58.6(3) . . ?
O15 C37 C38 119.3(5) . . ?
C38 C37 U2 175.8(4) . . ?
C101 N37 C93 123.0(5) . . ?
C94 N37 C93 123.7(5) . . ?
C94 N37 C101 112.3(5) . . ?
C94 N38 C102 112.5(5) . . ?
C94 N38 C87 120.7(6) . 7_666 ?
C87 N38 C102 123.4(6) 7_666 . ?
C24 C23 C26 119.6(6) . . ?
C24 C23 C22 119.9(5) . . ?
C22 C23 C26 120.3(6) . . ?
O12 C19 O13 123.4(5) . . ?
O12 C19 C20 120.1(5) . . ?
O13 C19 C20 116.4(5) . . ?
C97 N28 C85 122.9(5) . . ?
C84 N28 C97 113.2(5) . . ?
C84 N28 C85 122.6(5) . . ?
C86 N29 C85 122.3(5) . . ?
C86 N29 C96 113.2(5) . . ?
C96 N29 C85 121.9(5) . . ?
C88 N32 C89 122.3(5) . . ?
C88 N32 C96 113.2(5) . . ?
C96 N32 C89 123.2(5) . . ?
C52 N6 C53 117.4(6) . . ?
C86 N30 C95 113.0(5) . . ?
C86 N30 C87 121.3(6) . . ?
C95 N30 C87 123.2(6) . . ?
C90 N33 C97 112.0(5) . . ?
C90 N33 C89 121.7(5) . . ?
C89 N33 C97 120.8(5) . . ?
C21 C20 C19 120.1(5) . . ?
C21 C20 C25 119.9(5) . . ?
C25 C20 C19 119.9(5) . . ?
N36 C100 H100 111.7 . . ?
N36 C100 C99 103.7(4) . . ?
N25 C100 N36 114.2(5) . . ?
N25 C100 H100 111.7 . . ?
N25 C100 C99 103.3(4) . . ?
C99 C100 H100 111.7 . . ?
C20 C21 H21 120.0 . . ?
C22 C21 C20 119.9(5) . . ?
C22 C21 H21 120.0 . . ?
C17 N2 C16 116.1(8) . . ?
C69 N22 C70 120.9(7) . . ?
C69 N22 C78 112.2(8) . . ?
C70 N22 C78 122.2(8) . . ?
C59 N12 C62 121.8(7) . 5_766 ?
C59 N12 C78 113.0(8) . . ?
C78 N12 C62 122.7(7) . 5_766 ?
O10 C1 C2 115.6(5) . . ?
O11 C1 O10 124.9(6) . . ?
O11 C1 C2 119.4(6) . . ?
C3 C2 C1 119.9(5) . . ?
C7 C2 C1 120.2(5) . . ?
C7 C2 C3 119.9(5) . . ?
C2 C3 H3 120.1 . . ?
C4 C3 C2 119.7(6) . . ?
C4 C3 H3 120.1 . . ?
N36 C93 N37 114.1(5) . . ?
N36 C93 H93A 108.7 . . ?
N36 C93 H93B 108.7 . . ?
N37 C93 H93A 108.7 . . ?
N37 C93 H93B 108.7 . . ?
H93A C93 H93B 107.6 . . ?
N24 C101 H101 111.7 . . ?
N24 C101 C102 102.7(4) . . ?
N37 C101 N24 114.8(5) . . ?
N37 C101 H101 111.7 . . ?
N37 C101 C102 103.5(5) . . ?
C102 C101 H101 111.7 . . ?
N31 C79 H79A 108.7 7_666 . ?
N31 C79 H79B 108.7 7_666 . ?
N23 C79 N31 114.3(5) . 7_666 ?
N23 C79 H79A 108.7 . . ?
N23 C79 H79B 108.7 . . ?
H79A C79 H79B 107.6 . . ?
O33 C88 N31 125.8(6) . . ?
O33 C88 N32 125.8(6) . . ?
N31 C88 N32 108.3(5) . . ?
N34 C98 N27 112.8(5) . . ?
N34 C98 H98 112.1 . . ?
N34 C98 C97 104.3(4) . . ?
N27 C98 H98 112.1 . . ?
N27 C98 C97 102.9(4) . . ?
C97 C98 H98 112.1 . . ?
C43 C38 C37 121.2(5) . . ?
C43 C38 C39 119.4(6) . . ?
C39 C38 C37 119.3(5) . . ?
N26 C99 C100 104.0(4) . . ?
N26 C99 H99 111.8 . . ?
N35 C99 N26 113.7(5) . . ?
N35 C99 C100 103.0(4) . . ?
N35 C99 H99 111.8 . . ?
C100 C99 H99 111.8 . . ?
N28 C97 N33 114.0(5) . . ?
N28 C97 C98 103.6(5) . . ?
N28 C97 H97 112.0 . . ?
N33 C97 C98 102.5(5) . . ?
N33 C97 H97 112.0 . . ?
C98 C97 H97 112.0 . . ?
N1 C8 H8A 108.7 . . ?
N1 C8 H8B 108.7 . . ?
H8A C8 H8B 107.6 . . ?
C5 C8 N1 114.0(5) . . ?
C5 C8 H8A 108.7 . . ?
C5 C8 H8B 108.7 . . ?
O29 C86 N29 126.7(6) . . ?
O29 C86 N30 125.8(6) . . ?
N29 C86 N30 107.5(5) . . ?
C52 C51 H51 120.5 . . ?
C50 C51 H51 120.5 . . ?
C50 C51 C52 119.1(7) . . ?
O27 C82 N26 125.4(6) . . ?
O27 C82 N25 126.8(6) . . ?
N25 C82 N26 107.7(5) . . ?
O26 C80 N24 126.0(6) . . ?
O26 C80 N23 125.6(6) . . ?
N23 C80 N24 108.4(5) . . ?
N34 C90 N33 108.7(5) . . ?
O32 C90 N34 126.3(6) . . ?
O32 C90 N33 125.0(6) . . ?
C27 C28 H28 120.1 . . ?
C27 C28 C29 119.7(6) . . ?
C29 C28 H28 120.1 . . ?
C33 C32 C29 123.3(6) . . ?
C33 C32 C36 116.7(6) . . ?
C36 C32 C29 119.9(6) . . ?
N26 C83 H83A 108.8 . . ?
N26 C83 H83B 108.8 . . ?
N27 C83 N26 113.8(5) . . ?
N27 C83 H83A 108.8 . . ?
N27 C83 H83B 108.8 . . ?
H83A C83 H83B 107.7 . . ?
C12 C11 C14 121.0(6) . . ?
C10 C11 C14 121.6(6) . . ?
C10 C11 C12 117.2(6) . . ?
C7 C6 H6 119.8 . . ?
C5 C6 H6 119.8 . . ?
C5 C6 C7 120.5(6) . . ?
C18 C14 C11 121.8(7) . . ?
C18 C14 C15 116.4(7) . . ?
C15 C14 C11 121.7(7) . . ?
N3 C31 H31 118.9 . . ?
N3 C31 C30 122.1(6) . . ?
C30 C31 H31 118.9 . . ?
C3 C4 H4 119.5 . . ?
C3 C4 C5 121.1(6) . . ?
C5 C4 H4 119.5 . . ?
N3 C27 C28 121.7(6) . . ?
N3 C27 H27 119.2 . . ?
C28 C27 H27 119.2 . . ?
N5 C45 H45 119.7 . . ?
N5 C45 C46 120.7(7) . . ?
C46 C45 H45 119.7 . . ?
C20 C25 H25 120.2 . . ?
C20 C25 C24 119.6(5) . . ?
C24 C25 H25 120.2 . . ?
C31 C30 H30 120.0 . . ?
C31 C30 C29 119.9(6) . . ?
C29 C30 H30 120.0 . . ?
C46 C47 C48 117.2(6) . . ?
C46 C47 C50 120.7(6) . . ?
C48 C47 C50 122.1(6) . . ?
O31 C92 N36 125.6(6) . . ?
O31 C92 N35 125.8(5) . . ?
N35 C92 N36 108.5(5) . . ?
C38 C43 H43 120.4 . . ?
C42 C43 C38 119.3(6) . . ?
C42 C43 H43 120.4 . . ?
C2 C7 C6 119.9(6) . . ?
C2 C7 H7 120.0 . . ?
C6 C7 H7 120.0 . . ?
N6 C52 C51 122.9(7) . . ?
N6 C52 H52 118.6 . . ?
C51 C52 H52 118.6 . . ?
C45 C46 C47 121.0(6) . . ?
C45 C46 H46 119.5 . . ?
C47 C46 H46 119.5 . . ?
N28 C85 N29 114.0(5) . . ?
N28 C85 H85A 108.7 . . ?
N28 C85 H85B 108.7 . . ?
N29 C85 H85A 108.7 . . ?
N29 C85 H85B 108.7 . . ?
H85A C85 H85B 107.6 . . ?
C28 C29 C32 119.6(6) . . ?
C30 C29 C28 117.3(5) . . ?
C30 C29 C32 122.9(6) . . ?
O28 C84 N27 125.8(6) . . ?
O28 C84 N28 126.9(6) . . ?
N27 C84 N28 107.3(5) . . ?
N3 C26 C23 114.0(5) . . ?
N3 C26 H26A 108.7 . . ?
N3 C26 H26B 108.7 . . ?
C23 C26 H26A 108.7 . . ?
C23 C26 H26B 108.7 . . ?
H26A C26 H26B 107.6 . . ?
N34 C91 N35 112.5(5) . . ?
N34 C91 H91A 109.1 . . ?
N34 C91 H91B 109.1 . . ?
N35 C91 H91A 109.1 . . ?
N35 C91 H91B 109.1 . . ?
H91A C91 H91B 107.8 . . ?
N32 C89 N33 113.4(5) . . ?
N32 C89 H89A 108.9 . . ?
N32 C89 H89B 108.9 . . ?
N33 C89 H89A 108.9 . . ?
N33 C89 H89B 108.9 . . ?
H89A C89 H89B 107.7 . . ?
O18 C55 N8 124.9(8) . . ?
O18 C55 N7 125.1(8) . . ?
N7 C55 N8 110.0(6) . . ?
N23 C102 C101 103.2(5) . . ?
N23 C102 H102 112.0 . . ?
N38 C102 N23 114.2(5) . . ?
N38 C102 C101 102.9(5) . . ?
N38 C102 H102 112.0 . . ?
C101 C102 H102 112.0 . . ?
C11 C12 H12 119.8 . . ?
C13 C12 C11 120.5(6) . . ?
C13 C12 H12 119.8 . . ?
N6 C53 H53 117.9 . . ?
N6 C53 C54 124.3(7) . . ?
C54 C53 H53 117.9 . . ?
C11 C10 H10 120.1 . . ?
C9 C10 C11 119.8(7) . . ?
C9 C10 H10 120.1 . . ?
O30 C94 N37 125.7(6) . . ?
O30 C94 N38 125.6(6) . . ?
N38 C94 N37 108.6(5) . . ?
C43 C42 H42 119.3 . . ?
C41 C42 C43 121.3(6) . . ?
C41 C42 H42 119.3 . . ?
N31 C95 H95 112.0 . . ?
N31 C95 C96 103.2(5) . . ?
N30 C95 N31 113.9(5) . . ?
N30 C95 H95 112.0 . . ?
N30 C95 C96 102.9(5) . . ?
C96 C95 H95 112.0 . . ?
N29 C96 C95 103.2(5) . . ?
N29 C96 H96 111.5 . . ?
N32 C96 N29 115.8(5) . . ?
N32 C96 C95 102.7(5) . . ?
N32 C96 H96 111.5 . . ?
C95 C96 H96 111.5 . . ?
N1 C9 C10 121.7(7) . . ?
N1 C9 H9 119.1 . . ?
C10 C9 H9 119.1 . . ?
N1 C13 C12 121.2(6) . . ?
N1 C13 H13 119.4 . . ?
C12 C13 H13 119.4 . . ?
C53 C54 H54 121.2 . . ?
C53 C54 C50 117.6(7) . . ?
C50 C54 H54 121.2 . . ?
C42 C41 C44 120.1(7) . . ?
C42 C41 C40 119.6(6) . . ?
C40 C41 C44 120.2(6) . . ?
O20 C59 N12 125.4(8) . . ?
O20 C59 N11 127.2(9) . . ?
N11 C59 N12 107.4(7) . . ?
N5 C49 H49 119.5 . . ?
N5 C49 C48 121.1(6) . . ?
C48 C49 H49 119.5 . . ?
C38 C39 H39 119.8 . . ?
C40 C39 C38 120.4(6) . . ?
C40 C39 H39 119.8 . . ?
C23 C24 C25 120.2(5) . . ?
C23 C24 H24 119.9 . . ?
C25 C24 H24 119.9 . . ?
N13 C60 N14 109.4(7) . . ?
O21 C60 N14 125.2(9) . . ?
O21 C60 N13 125.4(9) . . ?
O19 C57 N10 127.1(8) . . ?
O19 C57 N9 124.5(8) . . ?
N10 C57 N9 108.3(7) . . ?
N15 C63 N16 109.5(7) . . ?
O22 C63 N16 125.6(10) . . ?
O22 C63 N15 124.9(9) . . ?
C32 C33 H33 119.9 . . ?
C32 C33 C34 120.1(7) . . ?
C34 C33 H33 119.9 . . ?
N5 C44 C41 109.0(5) . . ?
N5 C44 H44A 109.9 . . ?
N5 C44 H44B 109.9 . . ?
C41 C44 H44A 109.9 . . ?
C41 C44 H44B 109.9 . . ?
H44A C44 H44B 108.3 . . ?
O24 C67 N19 125.5(9) . . ?
O24 C67 N20 127.9(8) . . ?
N20 C67 N19 106.6(7) . . ?
N4 C35 H35 117.7 . . ?
N4 C35 C36 124.6(7) . . ?
C36 C35 H35 117.7 . . ?
N38 C87 N30 113.0(5) 7_666 . ?
N38 C87 H87A 109.0 7_666 . ?
N38 C87 H87B 109.0 7_666 . ?
N30 C87 H87A 109.0 . . ?
N30 C87 H87B 109.0 . . ?
H87A C87 H87B 107.8 . . ?
C14 C18 H18 120.6 . . ?
C14 C18 C17 118.7(8) . . ?
C17 C18 H18 120.6 . . ?
C14 C15 H15 120.3 . . ?
C16 C15 C14 119.4(9) . . ?
C16 C15 H15 120.3 . . ?
N8 C56 H56A 108.7 . . ?
N8 C56 H56B 108.7 . . ?
H56A C56 H56B 107.6 . . ?
N9 C56 N8 114.1(6) . . ?
N9 C56 H56A 108.7 . . ?
N9 C56 H56B 108.7 . . ?
N16 C72 H72 111.0 . . ?
N16 C72 C71 103.6(7) . . ?
N14 C72 N16 113.9(7) . . ?
N14 C72 H72 111.0 . . ?
N14 C72 C71 105.9(7) . . ?
C71 C72 H72 111.0 . . ?
O25 C69 N22 125.9(9) . . ?
O25 C69 N21 126.4(9) . . ?
N21 C69 N22 107.7(8) . . ?
N7 C73 N17 114.9(7) . . ?
N7 C73 H73 111.0 . . ?
N7 C73 C74 104.5(6) . . ?
N17 C73 H73 111.0 . . ?
N17 C73 C74 103.9(7) . . ?
C74 C73 H73 111.0 . . ?
N17 C65 N18 107.9(7) . . ?
O23 C65 N17 126.2(10) . . ?
O23 C65 N18 125.8(10) . . ?
C41 C40 H40 120.0 . . ?
C39 C40 C41 119.9(7) . . ?
C39 C40 H40 120.0 . . ?
N2 C17 C18 124.7(10) . . ?
N2 C17 H17 117.7 . . ?
C18 C17 H17 117.7 . . ?
N19 C75 H75 111.2 . . ?
N19 C75 C76 103.6(7) . . ?
N19 C75 N9 115.3(7) . . ?
C76 C75 H75 111.2 . . ?
N9 C75 H75 111.2 . . ?
N9 C75 C76 103.6(6) . . ?
N19 C66 H66A 108.6 . . ?
N19 C66 H66B 108.6 . . ?
N19 C66 N18 114.8(6) . . ?
H66A C66 H66B 107.5 . . ?
N18 C66 H66A 108.6 . . ?
N18 C66 H66B 108.6 . . ?
N8 C74 C73 100.9(6) . . ?
N8 C74 H74 112.6 . . ?
C73 C74 H74 112.6 . . ?
N18 C74 N8 114.2(6) . . ?
N18 C74 C73 102.9(7) . . ?
N18 C74 H74 112.6 . . ?
C47 C48 H48 120.2 . . ?
C49 C48 C47 119.5(7) . . ?
C49 C48 H48 120.2 . . ?
C32 C36 C35 118.6(7) . . ?
C32 C36 H36 120.7 . . ?
C35 C36 H36 120.7 . . ?
N13 C71 C72 102.2(7) . . ?
N13 C71 H71 112.0 . . ?
N15 C71 N13 113.7(6) . . ?
N15 C71 C72 104.3(8) . . ?
N15 C71 H71 112.0 . . ?
C72 C71 H71 112.0 . . ?
N17 C64 H64A 108.8 . . ?
N17 C64 H64B 108.8 . . ?
N16 C64 N17 113.9(6) . . ?
N16 C64 H64A 108.8 . . ?
N16 C64 H64B 108.8 . . ?
H64A C64 H64B 107.7 . . ?
N15 C62 H62A 108.8 . . ?
N15 C62 H62B 108.8 . . ?
N12 C62 N15 113.7(6) 5_766 . ?
N12 C62 H62A 108.8 5_766 . ?
N12 C62 H62B 108.8 5_766 . ?
H62A C62 H62B 107.7 . . ?
C75 C76 H76 111.9 . . ?
N20 C76 C75 101.8(7) . . ?
N20 C76 H76 111.9 . . ?
N20 C76 N10 115.3(7) . . ?
N10 C76 C75 103.2(7) . . ?
N10 C76 H76 111.9 . . ?
N7 C61 N14 116.7(7) . . ?
N7 C61 H61A 108.1 . . ?
N7 C61 H61B 108.1 . . ?
N14 C61 H61A 108.1 . . ?
N14 C61 H61B 108.1 . . ?
H61A C61 H61B 107.3 . . ?
N13 C70 H70A 108.3 5_766 . ?
N13 C70 H70B 108.3 5_766 . ?
N22 C70 N13 116.0(7) . 5_766 ?
N22 C70 H70A 108.3 . . ?
N22 C70 H70B 108.3 . . ?
H70A C70 H70B 107.4 . . ?
C59 N11 C77 113.3(8) . . ?
C59 N11 C58 123.0(7) . . ?
C58 N11 C77 123.1(8) . . ?
C69 N21 C77 112.6(8) . . ?
C69 N21 C68 121.8(8) . . ?
C68 N21 C77 123.0(8) . . ?
C67 N20 C76 114.3(8) . . ?
C67 N20 C68 121.7(7) . . ?
C68 N20 C76 123.3(8) . . ?
C57 N10 C76 112.8(7) . . ?
C57 N10 C58 121.7(7) . . ?
C58 N10 C76 123.0(7) . . ?
C57 N9 C56 121.6(6) . . ?
C57 N9 C75 111.7(7) . . ?
C56 N9 C75 123.0(7) . . ?
C65 N18 C66 124.2(7) . . ?
C65 N18 C74 112.2(8) . . ?
C74 N18 C66 123.5(8) . . ?
N22 C78 H78 111.4 . . ?
N22 C78 C77 103.3(7) . . ?
N12 C78 N22 115.0(8) . . ?
N12 C78 H78 111.4 . . ?
N12 C78 C77 103.7(7) . . ?
C77 C78 H78 111.4 . . ?
N4 C34 C33 124.1(8) . . ?
N4 C34 H34 118.0 . . ?
C33 C34 H34 118.0 . . ?
N11 C77 C78 102.4(7) . . ?
N11 C77 H77 111.4 . . ?
N21 C77 N11 115.9(7) . . ?
N21 C77 C78 103.8(7) . . ?
N21 C77 H77 111.4 . . ?
C78 C77 H77 111.4 . . ?
N11 C58 H58A 108.7 . . ?
N11 C58 H58B 108.7 . . ?
N10 C58 N11 114.1(6) . . ?
N10 C58 H58A 108.7 . . ?
N10 C58 H58B 108.7 . . ?
H58A C58 H58B 107.6 . . ?
N21 C68 N20 114.3(7) . . ?
N21 C68 H68A 108.7 . . ?
N21 C68 H68B 108.7 . . ?
N20 C68 H68A 108.7 . . ?
N20 C68 H68B 108.7 . . ?
H68A C68 H68B 107.6 . . ?
N2 C16 C15 124.6(9) . . ?
N2 C16 H16 117.7 . . ?
C15 C16 H16 117.7 . . ?
C51 C50 C47 120.1(6) . . ?
C51 C50 C54 118.7(6) . . ?
C54 C50 C47 121.1(6) . . ?
N24 C81 N25 114.3(5) . . ?
N24 C81 H81A 108.7 . . ?
N24 C81 H81B 108.7 . . ?
N25 C81 H81A 108.7 . . ?
N25 C81 H81B 108.7 . . ?
H81A C81 H81B 107.6 . . ?
C6 C5 C8 121.5(6) . . ?
C6 C5 C4 118.9(5) . . ?
C4 C5 C8 119.4(6) . . ?
C23 C22 H22 119.8 . . ?
C21 C22 C23 120.4(5) . . ?
C21 C22 H22 119.8 . . ?

loop_
_geom_bond_atom_site_label_1
_geom_bond_atom_site_label_2
_geom_bond_distance
_geom_bond_site_symmetry_2
_geom_bond_publ_flag
U1 U3 3.7233(9) . ?
U1 O12 2.454(4) . ?
U1 O2 1.778(4) . ?
U1 O1 1.787(4) . ?
U1 O8 2.352(4) . ?
U1 O10 2.404(4) . ?
U1 O7 2.279(4) . ?
U1 O16 2.465(4) . ?
U2 U3 3.7109(8) . ?
U2 O14 2.540(4) . ?
U2 O13 2.346(4) . ?
U2 O15 2.480(4) . ?
U2 O4 1.772(5) . ?
U2 O3 1.790(4) . ?
U2 O9 2.320(4) . ?
U2 O7 2.239(4) . ?
U2 C37 2.892(6) . ?
U3 O8 2.303(4) . ?
U3 O9 2.333(4) . ?
U3 O7 2.277(4) . ?
U3 O6 1.788(5) . ?
U3 O18 2.507(4) . ?
U3 O5 1.787(6) . ?
U3 O17 2.540(5) . ?
O14 C37 1.267(7) . ?
O12 C19 1.254(6) . ?
O13 C19 1.284(7) . ?
O10 C1 1.292(7) . ?
O15 C37 1.268(7) . ?
O16 H16A 0.8504 . ?
O16 H16B 0.8507 . ?
O18 C55 1.240(8) . ?
O31 C92 1.229(7) . ?
O33 C88 1.212(7) . ?
N26 C99 1.454(7) . ?
N26 C82 1.392(7) . ?
N26 C83 1.447(8) . ?
N34 C98 1.453(7) . ?
N34 C90 1.359(8) . ?
N34 C91 1.447(7) . ?
N36 C100 1.462(7) . ?
N36 C93 1.445(7) . ?
N36 C92 1.369(7) . ?
O27 C82 1.210(7) . ?
O32 C90 1.236(7) . ?
O28 C84 1.216(7) . ?
N24 C101 1.457(7) . ?
N24 C80 1.374(8) . ?
N24 C81 1.430(7) . ?
O26 C80 1.232(7) . ?
O11 C1 1.226(7) . ?
N1 C8 1.506(8) . ?
N1 C9 1.341(8) . ?
N1 C13 1.338(8) . ?
O19 C57 1.220(9) . ?
N27 C98 1.454(7) . ?
N27 C83 1.441(7) . ?
N27 C84 1.366(7) . ?
N3 C31 1.344(8) . ?
N3 C27 1.345(7) . ?
N3 C26 1.503(8) . ?
O29 C86 1.213(8) . ?
N5 C45 1.344(8) . ?
N5 C49 1.342(10) . ?
N5 C44 1.499(8) . ?
N19 C67 1.367(10) . ?
N19 C75 1.443(10) . ?
N19 C66 1.428(11) . ?
N31 C79 1.454(8) 7_666 ?
N31 C88 1.368(8) . ?
N31 C95 1.451(8) . ?
N8 C55 1.351(11) . ?
N8 C56 1.464(11) . ?
N8 C74 1.470(8) . ?
N7 C55 1.347(10) . ?
N7 C73 1.439(9) . ?
N7 C61 1.418(12) . ?
N17 C73 1.448(9) . ?
N17 C65 1.374(12) . ?
N17 C64 1.450(12) . ?
O30 C94 1.224(8) . ?
O17 H17A 0.8509 . ?
O17 H17B 0.8507 . ?
N35 C99 1.454(7) . ?
N35 C92 1.364(7) . ?
N35 C91 1.451(7) . ?
N16 C63 1.364(12) . ?
N16 C72 1.456(10) . ?
N16 C64 1.440(12) . ?
N14 C60 1.370(11) . ?
N14 C72 1.445(10) . ?
N14 C61 1.449(12) . ?
O24 C67 1.232(9) . ?
N4 C35 1.322(11) . ?
N4 C34 1.318(11) . ?
N13 C60 1.367(11) . ?
N13 C71 1.478(10) . ?
N13 C70 1.467(12) 5_766 ?
N23 C79 1.440(8) . ?
N23 C80 1.373(8) . ?
N23 C102 1.452(8) . ?
N15 C63 1.354(12) . ?
N15 C71 1.438(9) . ?
N15 C62 1.462(12) . ?
N25 C100 1.443(7) . ?
N25 C82 1.368(8) . ?
N25 C81 1.456(7) . ?
C37 C38 1.493(8) . ?
N37 C93 1.448(8) . ?
N37 C101 1.439(7) . ?
N37 C94 1.380(8) . ?
N38 C102 1.447(8) . ?
N38 C94 1.374(8) . ?
N38 C87 1.446(8) 7_666 ?
C23 C26 1.521(8) . ?
C23 C24 1.377(9) . ?
C23 C22 1.389(8) . ?
C19 C20 1.494(7) . ?
N28 C97 1.434(7) . ?
N28 C85 1.436(8) . ?
N28 C84 1.368(8) . ?
O23 C65 1.210(9) . ?
N29 C86 1.367(8) . ?
N29 C85 1.459(8) . ?
N29 C96 1.451(8) . ?
N32 C88 1.372(8) . ?
N32 C89 1.444(8) . ?
N32 C96 1.441(8) . ?
N6 C52 1.335(10) . ?
N6 C53 1.337(10) . ?
N30 C86 1.392(8) . ?
N30 C95 1.443(8) . ?
N30 C87 1.457(8) . ?
N33 C97 1.469(7) . ?
N33 C90 1.369(8) . ?
N33 C89 1.451(7) . ?
C20 C21 1.385(8) . ?
C20 C25 1.396(7) . ?
O22 C63 1.245(9) . ?
C100 H100 0.9800 . ?
C100 C99 1.544(8) . ?
C21 H21 0.9300 . ?
C21 C22 1.383(8) . ?
O21 C60 1.227(9) . ?
O20 C59 1.218(10) . ?
N2 C17 1.314(13) . ?
N2 C16 1.322(14) . ?
N22 C69 1.381(11) . ?
N22 C70 1.440(11) . ?
N22 C78 1.459(11) . ?
N12 C59 1.380(11) . ?
N12 C62 1.440(11) 5_766 ?
N12 C78 1.430(11) . ?
O25 C69 1.226(10) . ?
C1 C2 1.516(8) . ?
C2 C3 1.405(8) . ?
C2 C7 1.388(8) . ?
C3 H3 0.9300 . ?
C3 C4 1.368(9) . ?
C93 H93A 0.9700 . ?
C93 H93B 0.9700 . ?
C101 H101 0.9800 . ?
C101 C102 1.575(8) . ?
C79 H79A 0.9700 . ?
C79 H79B 0.9700 . ?
C98 H98 0.9800 . ?
C98 C97 1.539(8) . ?
C38 C43 1.388(8) . ?
C38 C39 1.398(9) . ?
C99 H99 0.9800 . ?
C97 H97 0.9800 . ?
C8 H8A 0.9700 . ?
C8 H8B 0.9700 . ?
C8 C5 1.502(8) . ?
C51 H51 0.9300 . ?
C51 C52 1.391(10) . ?
C51 C50 1.379(9) . ?
C28 H28 0.9300 . ?
C28 C27 1.372(9) . ?
C28 C29 1.413(8) . ?
C32 C29 1.498(8) . ?
C32 C33 1.365(10) . ?
C32 C36 1.390(9) . ?
C83 H83A 0.9700 . ?
C83 H83B 0.9700 . ?
C11 C14 1.480(9) . ?
C11 C12 1.389(9) . ?
C11 C10 1.389(10) . ?
C6 H6 0.9300 . ?
C6 C7 1.392(8) . ?
C6 C5 1.388(9) . ?
C14 C18 1.387(11) . ?
C14 C15 1.400(10) . ?
C31 H31 0.9300 . ?
C31 C30 1.373(9) . ?
C4 H4 0.9300 . ?
C4 C5 1.404(9) . ?
C27 H27 0.9300 . ?
C45 H45 0.9300 . ?
C45 C46 1.372(9) . ?
C25 H25 0.9300 . ?
C25 C24 1.396(7) . ?
C30 H30 0.9300 . ?
C30 C29 1.387(8) . ?
C47 C46 1.390(9) . ?
C47 C48 1.404(9) . ?
C47 C50 1.486(9) . ?
C43 H43 0.9300 . ?
C43 C42 1.381(9) . ?
C7 H7 0.9300 . ?
C52 H52 0.9300 . ?
C46 H46 0.9300 . ?
C85 H85A 0.9700 . ?
C85 H85B 0.9700 . ?
C26 H26A 0.9700 . ?
C26 H26B 0.9700 . ?
C91 H91A 0.9700 . ?
C91 H91B 0.9700 . ?
C89 H89A 0.9700 . ?
C89 H89B 0.9700 . ?
C102 H102 0.9800 . ?
C12 H12 0.9300 . ?
C12 C13 1.371(9) . ?
C53 H53 0.9300 . ?
C53 C54 1.380(10) . ?
C10 H10 0.9300 . ?
C10 C9 1.372(10) . ?
C42 H42 0.9300 . ?
C42 C41 1.370(10) . ?
C95 H95 0.9800 . ?
C95 C96 1.572(8) . ?
C96 H96 0.9800 . ?
C9 H9 0.9300 . ?
C13 H13 0.9300 . ?
C54 H54 0.9300 . ?
C54 C50 1.402(9) . ?
C41 C44 1.521(8) . ?
C41 C40 1.389(10) . ?
C59 N11 1.341(11) . ?
C49 H49 0.9300 . ?
C49 C48 1.388(10) . ?
C39 H39 0.9300 . ?
C39 C40 1.371(10) . ?
C24 H24 0.9300 . ?
C57 N10 1.360(10) . ?
C57 N9 1.379(10) . ?
C33 H33 0.9300 . ?
C33 C34 1.400(10) . ?
C44 H44A 0.9700 . ?
C44 H44B 0.9700 . ?
C67 N20 1.353(11) . ?
C35 H35 0.9300 . ?
C35 C36 1.405(10) . ?
C87 H87A 0.9700 . ?
C87 H87B 0.9700 . ?
C18 H18 0.9300 . ?
C18 C17 1.410(11) . ?
C15 H15 0.9300 . ?
C15 C16 1.386(12) . ?
C56 H56A 0.9700 . ?
C56 H56B 0.9700 . ?
C56 N9 1.437(11) . ?
C72 H72 0.9800 . ?
C72 C71 1.516(14) . ?
C69 N21 1.368(11) . ?
C73 H73 0.9800 . ?
C73 C74 1.554(13) . ?
C65 N18 1.388(12) . ?
C40 H40 0.9300 . ?
C17 H17 0.9300 . ?
C75 H75 0.9800 . ?
C75 C76 1.542(13) . ?
C75 N9 1.464(10) . ?
C66 H66A 0.9700 . ?
C66 H66B 0.9700 . ?
C66 N18 1.450(12) . ?
C74 H74 0.9800 . ?
C74 N18 1.441(9) . ?
C48 H48 0.9300 . ?
C36 H36 0.9300 . ?
C71 H71 0.9800 . ?
C64 H64A 0.9700 . ?
C64 H64B 0.9700 . ?
C62 H62A 0.9700 . ?
C62 H62B 0.9700 . ?
C76 H76 0.9800 . ?
C76 N20 1.459(10) . ?
C76 N10 1.460(10) . ?
C61 H61A 0.9700 . ?
C61 H61B 0.9700 . ?
C70 H70A 0.9700 . ?
C70 H70B 0.9700 . ?
N11 C77 1.465(10) . ?
N11 C58 1.453(11) . ?
N21 C77 1.454(11) . ?
N21 C68 1.437(12) . ?
N20 C68 1.457(12) . ?
N10 C58 1.447(11) . ?
C78 H78 0.9800 . ?
C78 C77 1.539(14) . ?
C34 H34 0.9300 . ?
C77 H77 0.9800 . ?
C58 H58A 0.9700 . ?
C58 H58B 0.9700 . ?
C68 H68A 0.9700 . ?
C68 H68B 0.9700 . ?
C16 H16 0.9300 . ?
C81 H81A 0.9700 . ?
C81 H81B 0.9700 . ?
C22 H22 0.9300 . ?

loop_
_geom_torsion_atom_site_label_1
_geom_torsion_atom_site_label_2
_geom_torsion_atom_site_label_3
_geom_torsion_atom_site_label_4
_geom_torsion
_geom_torsion_site_symmetry_1
_geom_torsion_site_symmetry_2
_geom_torsion_site_symmetry_3
_geom_torsion_site_symmetry_4
_geom_torsion_publ_flag
U1 O12 C19 O13 -30.3(10) . . . . ?
U1 O12 C19 C20 149.3(4) . . . . ?
U1 O10 C1 O11 4.1(10) . . . . ?
U1 O10 C1 C2 -178.4(4) . . . . ?
U2 O14 C37 O15 -3.5(6) . . . . ?
U2 O14 C37 C38 176.0(5) . . . . ?
U2 O13 C19 O12 -32.4(8) . . . . ?
U2 O13 C19 C20 147.9(4) . . . . ?
U2 O15 C37 O14 3.6(6) . . . . ?
U2 O15 C37 C38 -175.9(5) . . . . ?
U3 O18 C55 N8 88.1(8) . . . . ?
U3 O18 C55 N7 -90.3(8) . . . . ?
O14 C37 C38 C43 -2.0(9) . . . . ?
O14 C37 C38 C39 179.8(6) . . . . ?
O12 C19 C20 C21 -27.7(8) . . . . ?
O12 C19 C20 C25 156.2(5) . . . . ?
O13 C19 C20 C21 152.0(5) . . . . ?
O13 C19 C20 C25 -24.1(8) . . . . ?
O10 C1 C2 C3 -174.9(6) . . . . ?
O10 C1 C2 C7 2.6(9) . . . . ?
O15 C37 C38 C43 177.4(6) . . . . ?
O15 C37 C38 C39 -0.7(9) . . . . ?
N34 C98 C97 N28 -120.6(5) . . . . ?
N34 C98 C97 N33 -1.8(5) . . . . ?
N36 C100 C99 N26 -116.3(5) . . . . ?
N36 C100 C99 N35 2.6(5) . . . . ?
N24 C101 C102 N23 2.4(5) . . . . ?
N24 C101 C102 N38 -116.7(5) . . . . ?
O11 C1 C2 C3 2.7(10) . . . . ?
O11 C1 C2 C7 -179.8(7) . . . . ?
N1 C8 C5 C6 82.3(8) . . . . ?
N1 C8 C5 C4 -101.6(7) . . . . ?
O19 C57 N10 C76 -172.5(7) . . . . ?
O19 C57 N10 C58 -9.9(12) . . . . ?
O19 C57 N9 C56 13.2(12) . . . . ?
O19 C57 N9 C75 172.2(7) . . . . ?
N27 C98 C97 N28 -2.7(6) . . . . ?
N27 C98 C97 N33 116.2(5) . . . . ?
N3 C31 C30 C29 1.1(11) . . . . ?
N5 C45 C46 C47 -1.1(11) . . . . ?
N5 C49 C48 C47 -2.0(10) . . . . ?
N19 C67 N20 C76 -5.8(9) . . . . ?
N19 C67 N20 C68 -176.4(7) . . . . ?
N19 C75 C76 N20 -1.5(8) . . . . ?
N19 C75 C76 N10 -121.3(6) . . . . ?
N19 C75 N9 C57 116.5(8) . . . . ?
N19 C75 N9 C56 -84.8(10) . . . . ?
N19 C66 N18 C65 -98.1(9) . . . . ?
N19 C66 N18 C74 86.6(10) . . . . ?
N31 C95 C96 N29 120.0(5) . . . . ?
N31 C95 C96 N32 -0.8(6) . . . . ?
N8 C56 N9 C57 -115.7(8) . . . . ?
N8 C56 N9 C75 87.7(9) . . . . ?
N8 C74 N18 C65 97.3(9) . . . . ?
N8 C74 N18 C66 -87.0(10) . . . . ?
N7 C73 C74 N8 11.1(7) . . . . ?
N7 C73 C74 N18 129.3(6) . . . . ?
N17 C73 C74 N8 -109.7(6) . . . . ?
N17 C73 C74 N18 8.5(7) . . . . ?
N17 C65 N18 C66 -166.4(7) . . . . ?
N17 C65 N18 C74 9.4(8) . . . . ?
N16 C72 C71 N13 111.8(6) . . . . ?
N16 C72 C71 N15 -6.9(7) . . . . ?
N14 C72 C71 N13 -8.3(8) . . . . ?
N14 C72 C71 N15 -127.0(6) . . . . ?
O24 C67 N20 C76 173.1(8) . . . . ?
O24 C67 N20 C68 2.5(13) . . . . ?
N4 C35 C36 C32 -1.4(13) . . . . ?
N25 C100 C99 N26 3.1(5) . . . . ?
N25 C100 C99 N35 122.0(5) . . . . ?
C37 C38 C43 C42 -179.2(6) . . . . ?
C37 C38 C39 C40 178.7(7) . . . . ?
N37 C101 C102 N23 122.1(5) . . . . ?
N37 C101 C102 N38 3.1(6) . . . . ?
C19 C20 C21 C22 -173.8(5) . . . . ?
C19 C20 C25 C24 174.3(5) . . . . ?
O23 C65 N18 C66 10.8(12) . . . . ?
O23 C65 N18 C74 -173.5(7) . . . . ?
N6 C53 C54 C50 -2.9(13) . . . . ?
N30 C95 C96 N29 1.2(6) . . . . ?
N30 C95 C96 N32 -119.5(5) . . . . ?
C20 C21 C22 C23 -1.4(9) . . . . ?
C20 C25 C24 C23 0.4(9) . . . . ?
C100 N36 C93 N37 -85.0(7) . . . . ?
C100 N36 C92 O31 -171.8(5) . . . . ?
C100 N36 C92 N35 5.7(6) . . . . ?
C100 N25 C82 N26 -1.3(6) . . . . ?
C100 N25 C82 O27 176.8(6) . . . . ?
C100 N25 C81 N24 83.8(7) . . . . ?
C21 C20 C25 C24 -1.7(8) . . . . ?
O20 C59 N11 C77 175.6(8) . . . . ?
O20 C59 N11 C58 4.0(13) . . . . ?
N22 C69 N21 C77 5.9(9) . . . . ?
N22 C69 N21 C68 168.2(7) . . . . ?
N22 C78 C77 N11 119.1(7) . . . . ?
N22 C78 C77 N21 -1.8(8) . . . . ?
N12 C59 N11 C77 -2.7(9) . . . . ?
N12 C59 N11 C58 -174.3(7) . . . . ?
N12 C78 C77 N11 -1.2(8) . . . . ?
N12 C78 C77 N21 -122.1(7) . . . . ?
O25 C69 N21 C77 -173.5(8) . . . . ?
O25 C69 N21 C68 -11.2(13) . . . . ?
C1 C2 C3 C4 179.0(6) . . . . ?
C1 C2 C7 C6 -177.8(6) . . . . ?
C2 C3 C4 C5 -1.4(10) . . . . ?
C3 C2 C7 C6 -0.4(9) . . . . ?
C3 C4 C5 C8 -176.1(6) . . . . ?
C3 C4 C5 C6 0.1(9) . . . . ?
C93 N36 C100 N25 81.2(7) . . . . ?
C93 N36 C100 C99 -167.1(5) . . . . ?
C93 N36 C92 O31 -9.4(9) . . . . ?
C93 N36 C92 N35 168.1(5) . . . . ?
C93 N37 C101 N24 -81.3(6) . . . . ?
C93 N37 C101 C102 167.6(5) . . . . ?
C93 N37 C94 O30 8.0(9) . . . . ?
C93 N37 C94 N38 -169.9(5) . . . . ?
C101 N24 C80 O26 -174.0(6) . . . . ?
C101 N24 C80 N23 5.9(6) . . . . ?
C101 N24 C81 N25 -85.9(7) . . . . ?
C101 N37 C93 N36 83.0(7) . . . . ?
C101 N37 C94 O30 176.8(6) . . . . ?
C101 N37 C94 N38 -1.1(7) . . . . ?
C79 N31 C88 O33 15.0(10) 7_666 . . . ?
C79 N31 C88 N32 -165.5(6) 7_666 . . . ?
C79 N31 C95 N30 -84.9(7) 7_666 . . . ?
C79 N31 C95 C96 164.2(5) 7_666 . . . ?
C79 N23 C80 N24 -171.2(5) . . . . ?
C79 N23 C80 O26 8.6(9) . . . . ?
C79 N23 C102 N38 -81.2(7) . . . . ?
C79 N23 C102 C101 167.9(5) . . . . ?
C88 N31 C95 N30 113.6(6) . . . . ?
C88 N31 C95 C96 2.8(7) . . . . ?
C88 N32 C89 N33 113.7(7) . . . . ?
C88 N32 C96 N29 -113.1(6) . . . . ?
C88 N32 C96 C95 -1.4(7) . . . . ?
C98 N34 C90 O32 -174.7(6) . . . . ?
C98 N34 C90 N33 7.1(6) . . . . ?
C98 N34 C91 N35 -87.6(6) . . . . ?
C98 N27 C83 N26 78.4(7) . . . . ?
C98 N27 C84 O28 174.5(6) . . . . ?
C98 N27 C84 N28 -5.1(7) . . . . ?
C38 C43 C42 C41 0.0(11) . . . . ?
C38 C39 C40 C41 1.1(12) . . . . ?
C99 N26 C82 O27 -174.6(6) . . . . ?
C99 N26 C82 N25 3.5(6) . . . . ?
C99 N26 C83 N27 -85.2(7) . . . . ?
C99 N35 C92 O31 173.6(5) . . . . ?
C99 N35 C92 N36 -3.9(6) . . . . ?
C99 N35 C91 N34 78.7(7) . . . . ?
C97 N28 C85 N29 -81.0(8) . . . . ?
C97 N28 C84 O28 -176.4(7) . . . . ?
C97 N28 C84 N27 3.1(7) . . . . ?
C97 N33 C90 N34 -8.4(7) . . . . ?
C97 N33 C90 O32 173.4(6) . . . . ?
C97 N33 C89 N32 87.5(7) . . . . ?
C8 N1 C9 C10 174.9(8) . . . . ?
C8 N1 C13 C12 -173.4(6) . . . . ?
C86 N29 C85 N28 -114.4(7) . . . . ?
C86 N29 C96 N32 112.9(6) . . . . ?
C86 N29 C96 C95 1.5(7) . . . . ?
C86 N30 C95 N31 -114.6(6) . . . . ?
C86 N30 C95 C96 -3.6(7) . . . . ?
C86 N30 C87 N38 117.0(7) . . . 7_666 ?
C82 N26 C99 N35 -115.4(5) . . . . ?
C82 N26 C99 C100 -4.1(6) . . . . ?
C82 N26 C83 N27 120.0(6) . . . . ?
C82 N25 C100 N36 110.7(6) . . . . ?
C82 N25 C100 C99 -1.2(6) . . . . ?
C82 N25 C81 N24 -106.4(6) . . . . ?
C80 N24 C101 N37 -116.7(5) . . . . ?
C80 N24 C101 C102 -5.1(6) . . . . ?
C80 N24 C81 N25 116.5(6) . . . . ?
C80 N23 C79 N31 -113.6(6) . . . 7_666 ?
C80 N23 C102 N38 111.8(6) . . . . ?
C80 N23 C102 C101 0.9(6) . . . . ?
C90 N34 C98 N27 -114.0(5) . . . . ?
C90 N34 C98 C97 -3.1(6) . . . . ?
C90 N34 C91 N35 123.0(6) . . . . ?
C90 N33 C97 N28 117.4(6) . . . . ?
C90 N33 C97 C98 6.1(6) . . . . ?
C90 N33 C89 N32 -120.8(6) . . . . ?
C32 C33 C34 N4 2.4(15) . . . . ?
C83 N26 C99 N35 87.8(6) . . . . ?
C83 N26 C99 C100 -160.9(5) . . . . ?
C83 N26 C82 O27 -16.9(9) . . . . ?
C83 N26 C82 N25 161.3(5) . . . . ?
C83 N27 C98 N34 -85.0(6) . . . . ?
C83 N27 C98 C97 163.2(5) . . . . ?
C83 N27 C84 O28 16.6(10) . . . . ?
C83 N27 C84 N28 -163.0(5) . . . . ?
C11 C14 C18 C17 -175.2(8) . . . . ?
C11 C14 C15 C16 175.0(7) . . . . ?
C11 C12 C13 N1 -0.3(10) . . . . ?
C11 C10 C9 N1 -2.5(14) . . . . ?
C14 C11 C12 C13 173.7(6) . . . . ?
C14 C11 C10 C9 -172.3(8) . . . . ?
C14 C18 C17 N2 -0.4(15) . . . . ?
C14 C15 C16 N2 0.7(14) . . . . ?
C31 N3 C27 C28 3.0(10) . . . . ?
C31 N3 C26 C23 131.3(6) . . . . ?
C31 C30 C29 C28 1.6(10) . . . . ?
C31 C30 C29 C32 -173.5(6) . . . . ?
C27 N3 C31 C30 -3.5(10) . . . . ?
C27 N3 C26 C23 -53.2(8) . . . . ?
C27 C28 C29 C32 173.2(6) . . . . ?
C27 C28 C29 C30 -2.0(10) . . . . ?
C45 N5 C49 C48 -0.6(10) . . . . ?
C45 N5 C44 C41 91.3(8) . . . . ?
C25 C20 C21 C22 2.2(8) . . . . ?
C92 N36 C100 N25 -116.8(5) . . . . ?
C92 N36 C100 C99 -5.2(6) . . . . ?
C92 N36 C93 N37 114.8(6) . . . . ?
C92 N35 C99 N26 112.5(6) . . . . ?
C92 N35 C99 C100 0.6(6) . . . . ?
C92 N35 C91 N34 -115.8(6) . . . . ?
C43 C38 C39 C40 0.5(11) . . . . ?
C43 C42 C41 C44 -176.1(7) . . . . ?
C43 C42 C41 C40 1.5(12) . . . . ?
C7 C2 C3 C4 1.5(10) . . . . ?
C7 C6 C5 C8 177.2(6) . . . . ?
C7 C6 C5 C4 1.1(9) . . . . ?
C52 N6 C53 C54 1.7(12) . . . . ?
C52 C51 C50 C47 178.6(6) . . . . ?
C52 C51 C50 C54 0.3(10) . . . . ?
C46 C47 C48 C49 3.0(10) . . . . ?
C46 C47 C50 C51 -44.3(9) . . . . ?
C46 C47 C50 C54 134.0(7) . . . . ?
C85 N28 C97 N33 82.0(7) . . . . ?
C85 N28 C97 C98 -167.4(5) . . . . ?
C85 N28 C84 O28 -9.1(11) . . . . ?
C85 N28 C84 N27 170.4(5) . . . . ?
C85 N29 C86 O29 12.2(11) . . . . ?
C85 N29 C86 N30 -165.6(6) . . . . ?
C85 N29 C96 N32 -85.2(7) . . . . ?
C85 N29 C96 C95 163.4(5) . . . . ?
C29 C28 C27 N3 -0.3(11) . . . . ?
C29 C32 C33 C34 -176.8(7) . . . . ?
C29 C32 C36 C35 176.4(7) . . . . ?
C84 N27 C98 N34 116.6(6) . . . . ?
C84 N27 C98 C97 4.9(6) . . . . ?
C84 N27 C83 N26 -125.4(6) . . . . ?
C84 N28 C97 N33 -110.7(6) . . . . ?
C84 N28 C97 C98 -0.1(7) . . . . ?
C84 N28 C85 N29 112.9(7) . . . . ?
C26 N3 C31 C30 172.1(6) . . . . ?
C26 N3 C27 C28 -172.5(6) . . . . ?
C26 C23 C24 C25 -175.8(5) . . . . ?
C26 C23 C22 C21 176.3(5) . . . . ?
C91 N34 C98 N27 94.1(6) . . . . ?
C91 N34 C98 C97 -155.1(5) . . . . ?
C91 N34 C90 O32 -22.8(9) . . . . ?
C91 N34 C90 N33 159.0(5) . . . . ?
C91 N35 C99 N26 -80.7(7) . . . . ?
C91 N35 C99 C100 167.4(5) . . . . ?
C91 N35 C92 O31 6.8(9) . . . . ?
C91 N35 C92 N36 -170.7(5) . . . . ?
C89 N32 C88 O33 -9.7(10) . . . . ?
C89 N32 C88 N31 170.7(6) . . . . ?
C89 N32 C96 N29 79.6(8) . . . . ?
C89 N32 C96 C95 -168.8(6) . . . . ?
C89 N33 C97 N28 -88.4(7) . . . . ?
C89 N33 C97 C98 160.4(5) . . . . ?
C89 N33 C90 N34 -162.3(5) . . . . ?
C89 N33 C90 O32 19.5(9) . . . . ?
C55 N8 C56 N9 122.7(7) . . . . ?
C55 N8 C74 C73 -12.0(7) . . . . ?
C55 N8 C74 N18 -121.6(8) . . . . ?
C55 N7 C73 N17 105.7(9) . . . . ?
C55 N7 C73 C74 -7.5(8) . . . . ?
C55 N7 C61 N14 -110.3(8) . . . . ?
C102 N23 C79 N31 80.6(7) . . . 7_666 ?
C102 N23 C80 N24 -4.1(7) . . . . ?
C102 N23 C80 O26 175.7(6) . . . . ?
C102 N38 C94 O30 -174.5(6) . . . . ?
C102 N38 C94 N37 3.4(7) . . . . ?
C12 C11 C14 C18 20.0(11) . . . . ?
C12 C11 C14 C15 -157.1(7) . . . . ?
C12 C11 C10 C9 3.0(12) . . . . ?
C53 N6 C52 C51 0.7(11) . . . . ?
C53 C54 C50 C51 1.9(11) . . . . ?
C53 C54 C50 C47 -176.5(7) . . . . ?
C10 C11 C14 C18 -164.8(8) . . . . ?
C10 C11 C14 C15 18.1(11) . . . . ?
C10 C11 C12 C13 -1.7(10) . . . . ?
C94 N37 C93 N36 -109.3(6) . . . . ?
C94 N37 C101 N24 109.7(5) . . . . ?
C94 N37 C101 C102 -1.4(6) . . . . ?
C94 N38 C102 N23 -115.1(6) . . . . ?
C94 N38 C102 C101 -4.0(6) . . . . ?
C42 C41 C44 N5 103.6(8) . . . . ?
C42 C41 C40 C39 -2.1(12) . . . . ?
C95 N31 C88 O33 176.6(6) . . . . ?
C95 N31 C88 N32 -3.8(7) . . . . ?
C95 N30 C86 O29 -173.1(7) . . . . ?
C95 N30 C86 N29 4.6(8) . . . . ?
C95 N30 C87 N38 -82.0(8) . . . 7_666 ?
C96 N29 C86 O29 174.0(7) . . . . ?
C96 N29 C86 N30 -3.7(8) . . . . ?
C96 N29 C85 N28 85.3(8) . . . . ?
C96 N32 C88 O33 -177.2(6) . . . . ?
C96 N32 C88 N31 3.3(8) . . . . ?
C96 N32 C89 N33 -80.0(8) . . . . ?
C9 N1 C8 C5 130.9(7) . . . . ?
C9 N1 C13 C12 0.9(10) . . . . ?
C13 N1 C8 C5 -54.8(8) . . . . ?
C13 N1 C9 C10 0.5(12) . . . . ?
C59 N12 C78 N22 -112.3(9) . . . . ?
C59 N12 C78 C77 -0.3(9) . . . . ?
C59 N11 C77 N21 114.6(9) . . . . ?
C59 N11 C77 C78 2.4(9) . . . . ?
C59 N11 C58 N10 -109.9(8) . . . . ?
C49 N5 C45 C46 2.2(10) . . . . ?
C49 N5 C44 C41 -83.1(8) . . . . ?
C39 C38 C43 C42 -1.0(10) . . . . ?
C24 C23 C26 N3 -78.9(7) . . . . ?
C24 C23 C22 C21 0.1(9) . . . . ?
C60 N14 C72 N16 -108.0(9) . . . . ?
C60 N14 C72 C71 5.1(9) . . . . ?
C60 N14 C61 N7 113.1(9) . . . . ?
C60 N13 C71 N15 121.0(9) . . . . ?
C60 N13 C71 C72 9.2(8) . . . . ?
C57 N10 C58 N11 108.9(8) . . . . ?
C63 N16 C72 N14 123.2(8) . . . . ?
C63 N16 C72 C71 8.7(8) . . . . ?
C63 N16 C64 N17 -127.7(8) . . . . ?
C63 N15 C71 N13 -107.5(9) . . . . ?
C63 N15 C71 C72 3.1(8) . . . . ?
C63 N15 C62 N12 115.7(9) . . . 5_766 ?
C33 C32 C29 C28 24.3(10) . . . . ?
C33 C32 C29 C30 -160.7(7) . . . . ?
C33 C32 C36 C35 0.1(11) . . . . ?
C44 N5 C45 C46 -172.2(6) . . . . ?
C44 N5 C49 C48 173.8(6) . . . . ?
C44 C41 C40 C39 175.6(7) . . . . ?
C67 N19 C75 C76 -1.8(9) . . . . ?
C67 N19 C75 N9 -114.3(8) . . . . ?
C67 N19 C66 N18 114.0(9) . . . . ?
C67 N20 C68 N21 -110.5(9) . . . . ?
C35 N4 C34 C33 -3.5(14) . . . . ?
C87 N38 C102 N23 85.5(7) 7_666 . . . ?
C87 N38 C102 C101 -163.4(5) 7_666 . . . ?
C87 N38 C94 O30 -14.5(10) 7_666 . . . ?
C87 N38 C94 N37 163.4(5) 7_666 . . . ?
C87 N30 C86 O29 -10.3(11) . . . . ?
C87 N30 C86 N29 167.5(6) . . . . ?
C87 N30 C95 N31 82.9(7) . . . . ?
C87 N30 C95 C96 -166.1(6) . . . . ?
C18 C14 C15 C16 -2.2(11) . . . . ?
C15 C14 C18 C17 2.1(12) . . . . ?
C56 N8 C55 O18 -11.9(11) . . . . ?
C56 N8 C55 N7 166.7(6) . . . . ?
C56 N8 C74 C73 -171.0(6) . . . . ?
C56 N8 C74 N18 79.4(10) . . . . ?
C72 N16 C63 N15 -7.2(8) . . . . ?
C72 N16 C63 O22 173.3(7) . . . . ?
C72 N16 C64 N17 77.5(10) . . . . ?
C72 N14 C60 N13 0.7(9) . . . . ?
C72 N14 C60 O21 -177.5(8) . . . . ?
C72 N14 C61 N7 -82.8(10) . . . . ?
C69 N22 C70 N13 -124.9(9) . . . 5_766 ?
C69 N22 C78 N12 117.8(9) . . . . ?
C69 N22 C78 C77 5.5(9) . . . . ?
C69 N21 C77 N11 -113.8(9) . . . . ?
C69 N21 C77 C78 -2.4(9) . . . . ?
C69 N21 C68 N20 109.6(9) . . . . ?
C73 N7 C55 O18 178.6(6) . . . . ?
C73 N7 C55 N8 0.0(8) . . . . ?
C73 N7 C61 N14 73.7(10) . . . . ?
C73 N17 C65 O23 179.8(7) . . . . ?
C73 N17 C65 N18 -3.1(8) . . . . ?
C73 N17 C64 N16 -85.7(10) . . . . ?
C73 C74 N18 C65 -11.1(8) . . . . ?
C73 C74 N18 C66 164.7(7) . . . . ?
C65 N17 C73 N7 -117.2(8) . . . . ?
C65 N17 C73 C74 -3.6(8) . . . . ?
C65 N17 C64 N16 122.0(8) . . . . ?
C40 C41 C44 N5 -74.0(9) . . . . ?
C17 N2 C16 C15 1.0(14) . . . . ?
C75 N19 C67 O24 -174.3(7) . . . . ?
C75 N19 C67 N20 4.7(9) . . . . ?
C75 N19 C66 N18 -78.1(11) . . . . ?
C75 C76 N20 C67 4.6(9) . . . . ?
C75 C76 N20 C68 175.0(7) . . . . ?
C75 C76 N10 C57 -3.1(9) . . . . ?
C75 C76 N10 C58 -165.5(7) . . . . ?
C66 N19 C67 O24 -5.3(13) . . . . ?
C66 N19 C67 N20 173.7(7) . . . . ?
C66 N19 C75 C76 -170.6(7) . . . . ?
C66 N19 C75 N9 76.9(10) . . . . ?
C74 N8 C55 O18 -170.4(6) . . . . ?
C74 N8 C55 N7 8.2(8) . . . . ?
C74 N8 C56 N9 -80.8(8) . . . . ?
C48 C47 C46 C45 -1.5(10) . . . . ?
C48 C47 C50 C51 137.2(7) . . . . ?
C48 C47 C50 C54 -44.5(9) . . . . ?
C36 C32 C29 C28 -151.8(7) . . . . ?
C36 C32 C29 C30 23.2(10) . . . . ?
C36 C32 C33 C34 -0.5(12) . . . . ?
C71 N13 C60 N14 -6.6(9) . . . . ?
C71 N13 C60 O21 171.6(8) . . . . ?
C71 N15 C63 N16 2.4(8) . . . . ?
C71 N15 C63 O22 -178.2(7) . . . . ?
C71 N15 C62 N12 -83.3(10) . . . 5_766 ?
C64 N17 C73 N7 88.5(9) . . . . ?
C64 N17 C73 C74 -157.9(7) . . . . ?
C64 N17 C65 O23 -25.1(12) . . . . ?
C64 N17 C65 N18 152.0(7) . . . . ?
C64 N16 C63 N15 -165.0(7) . . . . ?
C64 N16 C63 O22 15.5(12) . . . . ?
C64 N16 C72 N14 -79.6(10) . . . . ?
C64 N16 C72 C71 165.9(7) . . . . ?
C62 N15 C63 N16 165.2(7) . . . . ?
C62 N15 C63 O22 -15.3(12) . . . . ?
C62 N15 C71 N13 89.5(9) . . . . ?
C62 N15 C71 C72 -160.0(7) . . . . ?
C62 N12 C59 O20 -14.3(13) 5_766 . . . ?
C62 N12 C59 N11 164.1(8) 5_766 . . . ?
C62 N12 C78 N22 85.6(10) 5_766 . . . ?
C62 N12 C78 C77 -162.4(8) 5_766 . . . ?
C76 C75 N9 C57 4.1(8) . . . . ?
C76 C75 N9 C56 162.8(7) . . . . ?
C76 N20 C68 N21 79.8(11) . . . . ?
C76 N10 C58 N11 -90.3(9) . . . . ?
C61 N7 C55 O18 2.2(11) . . . . ?
C61 N7 C55 N8 -176.4(7) . . . . ?
C61 N7 C73 N17 -77.9(10) . . . . ?
C61 N7 C73 C74 168.9(7) . . . . ?
C61 N14 C60 N13 166.8(7) . . . . ?
C61 N14 C60 O21 -11.4(13) . . . . ?
C61 N14 C72 N16 86.0(10) . . . . ?
C61 N14 C72 C71 -160.9(8) . . . . ?
C70 N13 C60 N14 -161.0(7) 5_766 . . . ?
C70 N13 C60 O21 17.1(13) 5_766 . . . ?
C70 N13 C71 N15 -83.8(10) 5_766 . . . ?
C70 N13 C71 C72 164.4(7) 5_766 . . . ?
C70 N22 C69 O25 16.0(13) . . . . ?
C70 N22 C69 N21 -163.4(8) . . . . ?
C70 N22 C78 N12 -86.4(10) . . . . ?
C70 N22 C78 C77 161.3(8) . . . . ?
N20 C76 N10 C57 -113.3(9) . . . . ?
N20 C76 N10 C58 84.4(10) . . . . ?
N10 C57 N9 C56 -165.2(7) . . . . ?
N10 C57 N9 C75 -6.2(9) . . . . ?
N10 C76 N20 C67 115.5(9) . . . . ?
N10 C76 N20 C68 -74.1(11) . . . . ?
N9 C57 N10 C76 5.8(9) . . . . ?
N9 C57 N10 C58 168.4(7) . . . . ?
N9 C75 C76 N20 119.3(7) . . . . ?
N9 C75 C76 N10 -0.6(8) . . . . ?
C78 N22 C69 O25 172.2(8) . . . . ?
C78 N22 C69 N21 -7.2(9) . . . . ?
C78 N22 C70 N13 81.3(11) . . . 5_766 ?
C78 N12 C59 O20 -176.6(8) . . . . ?
C78 N12 C59 N11 1.8(9) . . . . ?
C34 N4 C35 C36 3.0(14) . . . . ?
C77 N11 C58 N10 79.3(9) . . . . ?
C77 N21 C68 N20 -90.0(10) . . . . ?
C58 N11 C77 N21 -73.8(10) . . . . ?
C58 N11 C77 C78 174.1(7) . . . . ?
C68 N21 C77 N11 84.2(10) . . . . ?
C68 N21 C77 C78 -164.4(7) . . . . ?
C16 N2 C17 C18 -1.1(15) . . . . ?
C50 C51 C52 N6 -1.6(11) . . . . ?
C50 C47 C46 C45 179.9(6) . . . . ?
C50 C47 C48 C49 -178.5(6) . . . . ?
C81 N24 C101 N37 83.8(6) . . . . ?
C81 N24 C101 C102 -164.6(5) . . . . ?
C81 N24 C80 O26 -14.6(9) . . . . ?
C81 N24 C80 N23 165.3(5) . . . . ?
C81 N25 C100 N36 -78.8(7) . . . . ?
C81 N25 C100 C99 169.3(5) . . . . ?
C81 N25 C82 N26 -172.1(5) . . . . ?
C81 N25 C82 O27 6.0(9) . . . . ?
C5 C6 C7 C2 -0.9(9) . . . . ?
C22 C23 C26 N3 104.9(7) . . . . ?
C22 C23 C24 C25 0.4(9) . . . . ?

loop_
_smtbx_masks_void_nr
_smtbx_masks_void_average_x
_smtbx_masks_void_average_y
_smtbx_masks_void_average_z
_smtbx_masks_void_volume
_smtbx_masks_void_count_electrons
_smtbx_masks_void_content
1 0.000 -0.251 0.250 1114.6 349.9 ?
2 0.000 -0.287 0.750 1114.6 350.4 ?
3 0.192 0.329 0.691 59.9 13.6 ?
4 0.192 0.671 0.191 59.9 17.2 ?
5 0.308 0.171 0.309 59.9 15.4 ?
6 0.308 0.829 0.809 59.9 11.8 ?
7 0.500 -0.224 0.250 1114.6 349.9 ?
8 0.500 0.059 0.750 1114.6 350.4 ?
9 0.692 0.171 0.191 59.9 17.2 ?
10 0.692 0.829 0.691 59.9 13.6 ?
11 0.808 0.329 0.809 59.9 11.8 ?
12 0.808 0.671 0.309 59.9 15.4 ?
